data_4500692
loop_
_publ_author_name
'Niu, Jingyang'
'Zhang, Shaowei'
'Chen, Huanni'
'Zhao, Junwei'
'Ma, Pengtao'
'Wang, Jingping'

_publ_section_title
;
 1-D, 2-D, and 3-D Organic--Inorganic Hybrids Assembled from Keggin-type
 Polyoxometalates and 3d-4f Heterometals
;
_journal_issue 9
_journal_name_full 'Crystal Growth &amp; Design'
_journal_page_first 3769
_journal_paper_doi 10.1021/cg2001249
_journal_volume 11
_journal_year 2011
_chemical_formula_sum 'C26 H93 Cu3.5 N18 O86.5 P2 Pr W22'
_chemical_formula_weight 6511.83
_chemical_name_systematic
;

 ?

;
_space_group_IT_number 2
_symmetry_cell_setting triclinic
_symmetry_space_group_name_Hall '-P 1'
_symmetry_space_group_name_H-M 'P -1'
_atom_sites_solution_hydrogens geom
_atom_sites_solution_primary direct
_atom_sites_solution_secondary difmap
_audit_creation_method SHELXL-97
_cell_angle_alpha 96.0070(10)
_cell_angle_beta 95.3110(10)
_cell_angle_gamma 95.7130(10)
_cell_formula_units_Z 2
_cell_length_a 13.0173(6)
_cell_length_b 19.3803(9)
_cell_length_c 21.5028(9)
_cell_measurement_reflns_used 6232
_cell_measurement_temperature 296(2)
_cell_measurement_theta_max 28.17
_cell_measurement_theta_min 2.34
_cell_volume 5339.0(4)
_computing_cell_refinement 'Bruker SMART'
_computing_data_collection 'Bruker SMART'
_computing_data_reduction 'Bruker SAINT'
_computing_molecular_graphics 'Bruker SHELXTL'
_computing_publication_material 'Bruker SHELXTL'
_computing_structure_refinement 'SHELXL-97 (Sheldrick, 1997)'
_computing_structure_solution 'SHELXS-97 (Sheldrick, 1990)'
_diffrn_ambient_temperature 296(2)
_diffrn_measured_fraction_theta_full 0.994
_diffrn_measured_fraction_theta_max 0.994
_diffrn_measurement_device_type 'CCD area detector'
_diffrn_measurement_method 'phi and omega scans'
_diffrn_radiation_monochromator graphite
_diffrn_radiation_source 'fine-focus sealed tube'
_diffrn_radiation_type MoK\a
_diffrn_radiation_wavelength 0.71073
_diffrn_reflns_av_R_equivalents 0.0377
_diffrn_reflns_av_sigmaI/netI 0.0771
_diffrn_reflns_limit_h_max 15
_diffrn_reflns_limit_h_min -15
_diffrn_reflns_limit_k_max 23
_diffrn_reflns_limit_k_min -20
_diffrn_reflns_limit_l_max 25
_diffrn_reflns_limit_l_min -19
_diffrn_reflns_number 27829
_diffrn_reflns_theta_full 25.00
_diffrn_reflns_theta_max 25.00
_diffrn_reflns_theta_min 1.76
_exptl_absorpt_coefficient_mu 24.858
_exptl_absorpt_correction_T_max 0.1181
_exptl_absorpt_correction_T_min 0.0659
_exptl_absorpt_correction_type multi-scan
_exptl_absorpt_process_details sadabs
_exptl_crystal_colour purple
_exptl_crystal_density_diffrn 4.048
_exptl_crystal_density_method 'not measured'
_exptl_crystal_description block
_exptl_crystal_F_000 5763
_exptl_crystal_size_max 0.24
_exptl_crystal_size_mid 0.21
_exptl_crystal_size_min 0.15
_refine_diff_density_max 2.654
_refine_diff_density_min -2.124
_refine_diff_density_rms 0.384
_refine_ls_extinction_method none
_refine_ls_goodness_of_fit_ref 1.016
_refine_ls_hydrogen_treatment constr
_refine_ls_matrix_type full
_refine_ls_number_parameters 1408
_refine_ls_number_reflns 18684
_refine_ls_number_restraints 162
_refine_ls_restrained_S_all 1.014
_refine_ls_R_factor_all 0.0669
_refine_ls_R_factor_gt 0.0440
_refine_ls_shift/su_max 0.001
_refine_ls_shift/su_mean 0.000
_refine_ls_structure_factor_coef Fsqd
_refine_ls_weighting_details 'calc w=1/[\s^2^(Fo^2^)+(0.0281P)^2^+0.0000P] where P=(Fo^2^+2Fc^2^)/3'
_refine_ls_weighting_scheme calc
_refine_ls_wR_factor_gt 0.0866
_refine_ls_wR_factor_ref 0.0932
_reflns_number_gt 13934
_reflns_number_total 18684
_reflns_threshold_expression >2sigma(I)
_cod_data_source_file cg2001249_si_001.cif
_cod_data_source_block 2
_cod_depositor_comments
;
The following automatic conversions were performed:

'_symmetry_cell_setting' value 'Triclinic' changed to 'triclinic'
according to /home/saulius/struct/CIF-dictionaries/cif_core.dic
dictionary named 'cif_core.dic' version 2.4.1 from 2010-06-29.

Automatic conversion script
Id: cif_fix_values 1715 2011-07-08 13:25:40Z adriana 
;
_cod_original_sg_symbol_H-M P-1
_cod_original_formula_sum 'C26 H93 Cu3.50 N18 O86.50 P2 Pr W22'
_cod_database_code 4500692

loop_
_symmetry_equiv_pos_as_xyz
'x, y, z'
'-x, -y, -z'

loop_
_atom_site_label
_atom_site_type_symbol
_atom_site_fract_x
_atom_site_fract_y
_atom_site_fract_z
_atom_site_U_iso_or_equiv
_atom_site_adp_type
_atom_site_occupancy
_atom_site_symmetry_multiplicity
_atom_site_calc_flag
_atom_site_refinement_flags
W1 W 1.18329(5) 0.31644(3) 0.40991(3) 0.01320(14) Uani 1 1 d .
W2 W 1.25127(5) 0.30942(3) 0.26045(3) 0.01313(14) Uani 1 1 d .
W3 W 1.10470(5) 0.43696(3) 0.31475(3) 0.01374(14) Uani 1 1 d .
W4 W 0.82960(5) 0.38990(3) 0.34062(3) 0.01461(14) Uani 1 1 d .
W5 W 0.90874(5) 0.27155(3) 0.43560(3) 0.01477(14) Uani 1 1 d .
W6 W 1.06320(5) 0.12951(3) 0.37770(3) 0.01478(14) Uani 1 1 d .
W7 W 1.12840(5) 0.12220(3) 0.22903(3) 0.01414(14) Uani 1 1 d .
W8 W 1.05070(5) 0.25657(3) 0.12622(3) 0.01524(14) Uani 1 1 d .
W9 W 0.90660(5) 0.38493(3) 0.17811(3) 0.01458(14) Uani 1 1 d .
W10 W 0.79833(5) 0.21040(3) 0.15171(3) 0.01412(14) Uani 1 1 d .
W11 W 0.72416(5) 0.21588(3) 0.31127(3) 0.01543(14) Uani 1 1 d .
W12 W 0.43864(5) -0.31469(4) 0.20330(3) 0.02256(16) Uani 1 1 d .
W13 W 0.69930(5) -0.32660(3) 0.23412(3) 0.01763(15) Uani 1 1 d .
W14 W 0.60286(5) -0.28780(3) 0.09121(3) 0.02031(16) Uani 1 1 d .
W15 W 0.50376(5) -0.11775(3) 0.07686(3) 0.01977(16) Uani 1 1 d .
W16 W 0.34405(5) -0.14025(4) 0.19160(3) 0.02429(17) Uani 1 1 d .
W17 W 0.44941(6) -0.18635(4) 0.34586(3) 0.02537(17) Uani 1 1 d .
W18 W 0.70934(5) -0.19696(3) 0.37308(3) 0.02006(16) Uani 1 1 d .
W19 W 0.88779(5) -0.16254(3) 0.25059(3) 0.01644(15) Uani 1 1 d .
W20 W 0.79158(5) -0.12389(3) 0.10981(3) 0.01552(14) Uani 1 1 d .
W21 W 0.52575(5) 0.00696(3) 0.20583(3) 0.01818(15) Uani 1 1 d .
W22 W 0.62834(5) -0.03592(3) 0.35831(3) 0.02006(15) Uani 1 1 d .
Pr1 Pr 0.84374(7) 0.03646(4) 0.24585(4) 0.01592(19) Uani 1 1 d .
P1 P 0.9893(3) 0.25896(19) 0.28348(17) 0.0091(8) Uani 1 1 d .
P2 P 0.6181(3) -0.1589(2) 0.22238(18) 0.0134(8) Uani 1 1 d .
Cu1 Cu 0.74706(15) 0.54818(10) 0.44662(9) 0.0207(4) Uani 1 1 d .
Cu2 Cu 0.47570(15) 0.32238(11) 0.14628(10) 0.0261(5) Uani 1 1 d .
Cu3 Cu 0.0965(2) 0.64823(13) 0.14165(11) 0.0453(6) Uani 1 1 d .
Cu4 Cu 1.0000 0.0000 0.5000 0.0531(11) Uani 1 2 d S
O1 O 1.2639(8) 0.3371(6) 0.4784(5) 0.025(3) Uani 1 1 d .
O2 O 1.3727(8) 0.3214(5) 0.2366(4) 0.020(2) Uani 1 1 d U
O3 O 1.1390(8) 0.5258(5) 0.3252(5) 0.022(3) Uani 1 1 d .
O4 O 0.7729(8) 0.4643(5) 0.3586(5) 0.020(2) Uani 1 1 d .
O5 O 0.8970(8) 0.2706(6) 0.5134(5) 0.022(3) Uani 1 1 d .
O6 O 1.1150(8) 0.0907(5) 0.4396(4) 0.021(3) Uani 1 1 d .
O7 O 1.2252(8) 0.0792(5) 0.1966(5) 0.026(3) Uani 1 1 d .
O8 O 1.1032(8) 0.2494(6) 0.0574(5) 0.022(3) Uani 1 1 d .
O9 O 0.8739(9) 0.4548(5) 0.1420(5) 0.023(3) Uani 1 1 d .
O10 O 0.6947(8) 0.1878(6) 0.0958(5) 0.026(3) Uani 1 1 d .
O11 O 0.5928(8) 0.1932(6) 0.3127(5) 0.030(3) Uani 1 1 d .
O12 O 1.2850(7) 0.3182(5) 0.3509(4) 0.014(2) Uani 1 1 d U
O13 O 1.2192(7) 0.4060(5) 0.2738(4) 0.017(2) Uani 1 1 d .
O14 O 1.1691(7) 0.4121(5) 0.3900(5) 0.016(2) Uani 1 1 d .
O15 O 1.0480(8) 0.3183(6) 0.4371(4) 0.020(3) Uani 1 1 d .
O16 O 1.1588(8) 0.2221(5) 0.3975(5) 0.023(3) Uani 1 1 d .
O17 O 1.2219(7) 0.2136(5) 0.2572(4) 0.015(2) Uani 1 1 d .
O18 O 1.1667(8) 0.3036(5) 0.1824(4) 0.017(2) Uani 1 1 d .
O19 O 1.0286(8) 0.4236(5) 0.2332(4) 0.018(2) Uani 1 1 d .
O20 O 0.9760(7) 0.4274(5) 0.3476(4) 0.014(2) Uani 1 1 d U
O21 O 0.8641(8) 0.3607(5) 0.4222(4) 0.021(3) Uani 1 1 d .
O22 O 0.9674(8) 0.1892(6) 0.4180(4) 0.020(3) Uani 1 1 d .
O23 O 1.1564(8) 0.1065(5) 0.3158(5) 0.019(2) Uani 1 1 d .
O24 O 1.0833(7) 0.1750(5) 0.1625(4) 0.013(2) Uani 1 1 d .
O25 O 0.9991(7) 0.3472(5) 0.1244(4) 0.012(2) Uani 1 1 d U
O26 O 0.8381(7) 0.3916(5) 0.2524(5) 0.018(2) Uani 1 1 d .
O27 O 0.7203(7) 0.3216(5) 0.3264(4) 0.015(2) Uani 1 1 d .
O28 O 0.7754(8) 0.2305(5) 0.4007(4) 0.018(2) Uani 1 1 d U
O29 O 0.9634(8) 0.0651(5) 0.3436(5) 0.020(2) Uani 1 1 d .
O30 O 1.0200(8) 0.0580(5) 0.2137(5) 0.021(3) Uani 1 1 d .
O31 O 0.9138(7) 0.2162(5) 0.0989(4) 0.012(2) Uani 1 1 d .
O32 O 0.8063(8) 0.3160(5) 0.1426(4) 0.019(2) Uani 1 1 d U
O33 O 0.8274(7) 0.1290(5) 0.1739(4) 0.016(2) Uani 1 1 d .
O34 O 0.7328(7) 0.2345(5) 0.2249(4) 0.015(2) Uani 1 1 d U
O35 O 0.7796(8) 0.1364(5) 0.2991(4) 0.021(3) Uani 1 1 d U
O36 O 1.0859(7) 0.3103(5) 0.3063(4) 0.015(2) Uani 1 1 d .
O37 O 0.9519(7) 0.2705(5) 0.2155(4) 0.011(2) Uani 1 1 d U
O38 O 0.9025(7) 0.2768(5) 0.3248(4) 0.012(2) Uani 1 1 d .
O39 O 1.0135(7) 0.1842(5) 0.2867(4) 0.012(2) Uani 1 1 d .
O40 O 0.3351(10) -0.3777(6) 0.2013(6) 0.039(3) Uani 1 1 d .
O41 O 0.7565(9) -0.3985(6) 0.2514(5) 0.033(3) Uani 1 1 d .
O42 O 0.5958(10) -0.3374(6) 0.0200(5) 0.036(3) Uani 1 1 d .
O43 O 0.4724(9) -0.1022(6) 0.0011(5) 0.034(3) Uani 1 1 d .
O44 O 0.2119(9) -0.1474(7) 0.1832(6) 0.039(3) Uani 1 1 d .
O45 O 0.3520(10) -0.2089(6) 0.3905(6) 0.042(3) Uani 1 1 d .
O46 O 0.7746(9) -0.2250(5) 0.4355(5) 0.025(3) Uani 1 1 d .
O47 O 1.0048(8) -0.1910(6) 0.2714(5) 0.029(3) Uani 1 1 d .
O48 O 0.8462(8) -0.1270(6) 0.0394(5) 0.025(3) Uani 1 1 d .
O49 O 0.4881(9) 0.0892(6) 0.2112(5) 0.029(3) Uani 1 1 d .
O50 O 0.6299(11) 0.0311(6) 0.4175(6) 0.044(3) Uani 1 1 d .
O51 O 0.5520(8) -0.3627(5) 0.2309(5) 0.021(3) Uani 1 1 d .
O52 O 0.6752(8) -0.3440(5) 0.1435(4) 0.021(3) Uani 1 1 d .
O53 O 0.4772(8) -0.3306(5) 0.1203(5) 0.026(3) Uani 1 1 d .
O54 O 0.4444(9) -0.2678(6) 0.2867(5) 0.026(3) Uani 1 1 d .
O55 O 0.3704(8) -0.2369(6) 0.1793(5) 0.027(3) Uani 1 1 d .
O56 O 0.5212(8) -0.2147(5) 0.0705(5) 0.023(3) Uani 1 1 d .
O57 O 0.7153(8) -0.2242(5) 0.0938(4) 0.018(2) Uani 1 1 d .
O58 O 0.8061(8) -0.2607(5) 0.2289(5) 0.019(2) Uani 1 1 d .
O59 O 0.6866(8) -0.2810(5) 0.3165(5) 0.024(3) Uani 1 1 d .
O60 O 0.3704(8) -0.1376(6) 0.1044(5) 0.027(3) Uani 1 1 d .
O61 O 0.3769(8) -0.1484(6) 0.2792(5) 0.024(3) Uani 1 1 d .
O62 O 0.5662(8) -0.2179(6) 0.3906(5) 0.024(3) Uani 1 1 d .
O63 O 0.8190(8) -0.1682(5) 0.3267(5) 0.019(2) Uani 1 1 d .
O64 O 0.8929(8) -0.1651(5) 0.1603(5) 0.020(2) Uani 1 1 d .
O65 O 0.6520(8) -0.1020(6) 0.0828(5) 0.023(3) Uani 1 1 d .
O66 O 0.5025(8) -0.0247(6) 0.1159(5) 0.024(3) Uani 1 1 d .
O67 O 0.3816(8) -0.0463(6) 0.2031(5) 0.028(3) Uani 1 1 d .
O68 O 0.4996(9) -0.0950(5) 0.3798(5) 0.024(3) Uani 1 1 d .
O69 O 0.6974(8) -0.1033(5) 0.4065(4) 0.021(3) Uani 1 1 d U
O70 O 0.9191(8) -0.0711(5) 0.2653(5) 0.019(2) Uani 1 1 d .
O71 O 0.8322(7) -0.0373(5) 0.1434(4) 0.015(2) Uani 1 1 d U
O72 O 0.6604(8) 0.0195(6) 0.2038(5) 0.023(3) Uani 1 1 d .
O73 O 0.5361(8) -0.0103(5) 0.2931(5) 0.019(2) Uani 1 1 d .
O74 O 0.7400(8) -0.0130(6) 0.3226(5) 0.023(3) Uani 1 1 d .
O75 O 0.5935(8) -0.2375(5) 0.1989(4) 0.019(2) Uani 1 1 d .
O76 O 0.7258(7) -0.1331(5) 0.2083(4) 0.013(2) Uani 1 1 d U
O77 O 0.6073(8) -0.1483(5) 0.2934(4) 0.016(2) Uani 1 1 d .
O78 O 0.5355(8) -0.1198(5) 0.1878(5) 0.020(3) Uani 1 1 d U
N1 N 0.5993(9) 0.5444(7) 0.4129(6) 0.017(3) Uani 1 1 d .
N2 N 0.6909(11) 0.4641(7) 0.4862(6) 0.025(3) Uani 1 1 d .
N3 N 0.8962(10) 0.5453(7) 0.4746(6) 0.021(3) Uani 1 1 d .
H3B H 0.9113 0.5668 0.5140 0.026 Uiso 1 1 calc R
H3C H 0.9097 0.5007 0.4747 0.026 Uiso 1 1 calc R
N4 N 0.7995(9) 0.6181(7) 0.3938(5) 0.018(3) Uani 1 1 d U
H4B H 0.7923 0.5994 0.3533 0.022 Uiso 1 1 calc R
H4C H 0.7623 0.6548 0.3969 0.022 Uiso 1 1 calc R
N5 N 0.3439(10) 0.2844(7) 0.0924(6) 0.024(3) Uani 1 1 d .
H5A H 0.2889 0.2926 0.1135 0.028 Uiso 1 1 calc R
H5B H 0.3389 0.3059 0.0573 0.028 Uiso 1 1 calc R
N6 N 0.4929(10) 0.2204(7) 0.1500(7) 0.027(3) Uani 1 1 d .
H6A H 0.5457 0.2085 0.1283 0.033 Uiso 1 1 calc R
H6B H 0.5073 0.2122 0.1901 0.033 Uiso 1 1 calc R
N7 N 0.5966(11) 0.3637(7) 0.2076(7) 0.034(4) Uani 1 1 d .
H7B H 0.5890 0.3487 0.2453 0.041 Uiso 1 1 calc R
H7C H 0.6554 0.3493 0.1944 0.041 Uiso 1 1 calc R
N8 N 0.4624(13) 0.4206(8) 0.1324(8) 0.051(5) Uani 1 1 d U
H8B H 0.4588 0.4247 0.0909 0.061 Uiso 1 1 calc R
H8C H 0.4038 0.4337 0.1468 0.061 Uiso 1 1 calc R
N9 N 0.1456(11) 0.7105(7) 0.2225(6) 0.029(3) Uani 1 1 d .
H9B H 0.2147 0.7221 0.2250 0.034 Uiso 1 1 calc R
H9C H 0.1145 0.7499 0.2235 0.034 Uiso 1 1 calc R
N10 N 0.0230(15) 0.5886(9) 0.1990(9) 0.066(6) Uani 1 1 d .
H10B H -0.0418 0.5729 0.1815 0.079 Uiso 1 1 calc R
H10C H 0.0575 0.5516 0.2055 0.079 Uiso 1 1 calc R
N11 N 0.070(2) 0.5762(11) 0.0681(9) 0.096(8) Uani 1 1 d .
H11C H 0.0921 0.5357 0.0777 0.115 Uiso 1 1 calc R
H11D H 0.0017 0.5687 0.0547 0.115 Uiso 1 1 calc R
N12 N 0.1748(12) 0.7049(11) 0.0862(7) 0.060(6) Uani 1 1 d .
H12C H 0.1485 0.7461 0.0850 0.072 Uiso 1 1 calc R
H12D H 0.2415 0.7139 0.1027 0.072 Uiso 1 1 calc R
N13 N 1.0251(14) 0.0663(9) 0.5780(7) 0.059(6) Uani 1 1 d .
H13C H 1.0063 0.0450 0.6111 0.071 Uiso 1 1 calc R
H13D H 1.0928 0.0826 0.5855 0.071 Uiso 1 1 calc R
N14 N 0.8729(13) 0.0487(10) 0.4810(8) 0.065(6) Uani 1 1 d .
H14C H 0.8795 0.0712 0.4468 0.077 Uiso 1 1 calc R
H14D H 0.8164 0.0171 0.4730 0.077 Uiso 1 1 calc R
N15 N 0.6927(10) 0.0412(7) 1.0643(6) 0.025(3) Uani 1 1 d .
H15B H 0.7128 0.0718 1.0982 0.038 Uiso 1 1 calc R
H15C H 0.6934 -0.0020 1.0749 0.038 Uiso 1 1 calc R
H15D H 0.6288 0.0473 1.0491 0.038 Uiso 1 1 calc R
N16 N 0.8050(16) 0.0235(8) 0.9088(8) 0.067(6) Uani 1 1 d .
H16B H 0.7889 -0.0055 0.8735 0.101 Uiso 1 1 calc R
H16C H 0.8709 0.0216 0.9231 0.101 Uiso 1 1 calc R
H16D H 0.7961 0.0668 0.9010 0.101 Uiso 1 1 calc R
N17 N 0.408(3) 0.1012(14) 0.4734(11) 0.156(14) Uani 1 1 d .
H17C H 0.3746 0.0911 0.5063 0.234 Uiso 1 1 calc R
H17D H 0.4753 0.1108 0.4853 0.234 Uiso 1 1 calc R
H17E H 0.3971 0.0648 0.4438 0.234 Uiso 1 1 calc R
N18 N 0.3894(13) 0.1407(13) 0.3335(7) 0.089(9) Uani 1 1 d .
H18C H 0.4189 0.1616 0.3037 0.133 Uiso 1 1 calc R
H18D H 0.3207 0.1365 0.3250 0.133 Uiso 1 1 calc R
H18E H 0.4105 0.0985 0.3348 0.133 Uiso 1 1 calc R
C1 C 0.5566(15) 0.5878(11) 0.3781(9) 0.041(5) Uani 1 1 d .
H1A H 0.5962 0.6286 0.3716 0.049 Uiso 1 1 calc R
C2 C 0.4533(15) 0.5752(13) 0.3503(9) 0.050(6) Uani 1 1 d .
H2A H 0.4233 0.6093 0.3298 0.060 Uiso 1 1 calc R
C3 C 0.4008(16) 0.5161(12) 0.3532(9) 0.047(6) Uani 1 1 d .
H3A H 0.3342 0.5060 0.3325 0.057 Uiso 1 1 calc R
C4 C 0.4435(16) 0.4681(11) 0.3870(10) 0.048(6) Uani 1 1 d .
H4A H 0.4061 0.4250 0.3890 0.058 Uiso 1 1 calc R
C5 C 0.5436(14) 0.4838(9) 0.4188(8) 0.031(4) Uani 1 1 d .
C6 C 0.5961(14) 0.4379(9) 0.4604(8) 0.028(4) Uani 1 1 d .
C7 C 0.5518(18) 0.3743(13) 0.4716(11) 0.061(7) Uani 1 1 d .
H7A H 0.4887 0.3549 0.4498 0.073 Uiso 1 1 calc R
C8 C 0.603(2) 0.3391(12) 0.5162(13) 0.078(9) Uani 1 1 d .
H8A H 0.5709 0.2986 0.5290 0.093 Uiso 1 1 calc R
C9 C 0.700(2) 0.3651(14) 0.5404(11) 0.065(7) Uani 1 1 d .
H9A H 0.7388 0.3394 0.5662 0.078 Uiso 1 1 calc R
C10 C 0.7425(15) 0.4288(9) 0.5274(8) 0.032(4) Uani 1 1 d U
H10A H 0.8073 0.4477 0.5471 0.039 Uiso 1 1 calc R
C11 C 0.9621(12) 0.5807(8) 0.4314(8) 0.023(4) Uani 1 1 d U
H11A H 1.0312 0.5955 0.4523 0.027 Uiso 1 1 calc R
H11B H 0.9677 0.5491 0.3941 0.027 Uiso 1 1 calc R
C12 C 0.9110(12) 0.6419(8) 0.4142(8) 0.023(4) Uani 1 1 d .
H12A H 0.9436 0.6618 0.3804 0.028 Uiso 1 1 calc R
H12B H 0.9173 0.6774 0.4501 0.028 Uiso 1 1 calc R
C13 C 0.3431(15) 0.2087(11) 0.0752(9) 0.045(5) Uani 1 1 d .
H13A H 0.2721 0.1868 0.0682 0.054 Uiso 1 1 calc R
H13B H 0.3751 0.2003 0.0365 0.054 Uiso 1 1 calc R
C14 C 0.3970(16) 0.1794(11) 0.1228(10) 0.053(6) Uani 1 1 d .
H14A H 0.4127 0.1336 0.1061 0.063 Uiso 1 1 calc R
H14B H 0.3523 0.1730 0.1559 0.063 Uiso 1 1 calc R
C15 C 0.6049(19) 0.4389(13) 0.2140(11) 0.069(7) Uani 1 1 d U
H15A H 0.6422 0.4665 0.2483 0.082 Uiso 1 1 calc R
C16 C 0.554(2) 0.4662(15) 0.1657(12) 0.080 Uiso 1 1 d .
H16A H 0.5741 0.5101 0.1545 0.096 Uiso 1 1 calc R
C17 C 0.1198(15) 0.6727(10) 0.2750(9) 0.044(5) Uiso 1 1 d .
H17A H 0.1724 0.6422 0.2845 0.052 Uiso 1 1 calc R
H17B H 0.1171 0.7054 0.3121 0.052 Uiso 1 1 calc R
C18 C 0.0194(15) 0.6318(10) 0.2580(9) 0.042(5) Uiso 1 1 d .
H18A H 0.0039 0.6026 0.2907 0.050 Uiso 1 1 calc R
H18B H -0.0346 0.6626 0.2536 0.050 Uiso 1 1 calc R
C19 C 0.131(2) 0.6060(14) 0.0185(12) 0.074 Uiso 1 1 d .
H19A H 0.1874 0.5778 0.0131 0.089 Uiso 1 1 calc R
H19B H 0.0855 0.5977 -0.0206 0.089 Uiso 1 1 calc R
C20 C 0.1708(18) 0.6712(13) 0.0238(11) 0.062 Uiso 1 1 d .
H20A H 0.1942 0.6931 -0.0095 0.074 Uiso 1 1 calc R
C21 C 0.9616(18) 0.1243(13) 0.5681(11) 0.063(7) Uiso 1 1 d .
H21A H 0.9552 0.1500 0.6085 0.076 Uiso 1 1 calc R
H21B H 0.9971 0.1561 0.5431 0.076 Uiso 1 1 calc R
C22 C 0.860(2) 0.1009(15) 0.5373(13) 0.080(8) Uiso 1 1 d .
H22A H 0.8269 0.1400 0.5234 0.096 Uiso 1 1 calc R
H22B H 0.8175 0.0787 0.5659 0.096 Uiso 1 1 calc R
C23 C 0.7628(14) 0.0517(10) 1.0172(9) 0.038(5) Uiso 1 1 d .
H23A H 0.8326 0.0459 1.0344 0.046 Uiso 1 1 calc R
H23B H 0.7629 0.0991 1.0066 0.046 Uiso 1 1 calc R
C24 C 0.7341(15) 0.0019(11) 0.9586(9) 0.045(5) Uiso 1 1 d .
H24A H 0.6620 0.0034 0.9432 0.054 Uiso 1 1 calc R
H24B H 0.7430 -0.0454 0.9673 0.054 Uiso 1 1 calc R
C25 C 0.372(2) 0.1548(14) 0.4512(12) 0.076(8) Uiso 1 1 d .
H25A H 0.3206 0.1768 0.4697 0.091 Uiso 1 1 calc R
C26 C 0.418(2) 0.1815(16) 0.3930(13) 0.094(9) Uiso 1 1 d .
H26A H 0.3987 0.2280 0.3895 0.113 Uiso 1 1 calc R
H26B H 0.4934 0.1857 0.4010 0.113 Uiso 1 1 calc R
O1W O -0.0591(12) 0.6948(9) 0.1116(8) 0.074(5) Uani 1 1 d .
O2W O 0.1462(12) 0.9463(7) 0.3044(7) 0.059(4) Uani 1 1 d .
O3W O 0.6016(13) 0.3187(10) 0.0550(8) 0.087(6) Uani 1 1 d .
O4W O 0.9328(14) 0.1646(10) 0.9501(10) 0.101(6) Uani 1 1 d .
O5W O 0.3362(13) 0.0052(10) 0.3606(12) 0.128(9) Uani 1 1 d .
O6W O 0.622(2) 0.1673(14) 0.4841(11) 0.045(7) Uani 0.50 1 d PU
O7W O 0.259(2) 0.4776(15) 0.1691(13) 0.057(8) Uani 0.50 1 d PU
O8W O 0.976(3) 0.9546(19) 0.9372(15) 0.081(10) Uani 0.50 1 d PU
O9W O 0.116(4) 0.407(3) 0.007(3) 0.051(15) Uani 0.25 1 d PU
O10W O 0.584(4) 1.464(3) 0.988(2) 0.138(17) Uani 0.50 1 d PU
O11W O 0.238(3) 0.450(2) -0.070(2) 0.120(15) Uani 0.50 1 d PU
O12W O 0.149(3) 0.439(2) 0.0863(18) 0.096(12) Uani 0.50 1 d PU
O13W O 0.5000 0.0000 0.5000 0.16(3) Uiso 0.50 2 d SP

loop_
_atom_site_aniso_label
_atom_site_aniso_U_11
_atom_site_aniso_U_22
_atom_site_aniso_U_33
_atom_site_aniso_U_23
_atom_site_aniso_U_13
_atom_site_aniso_U_12
W1 0.0179(3) 0.0131(3) 0.0074(3) -0.0005(2) 0.0004(2) -0.0016(3)
W2 0.0145(3) 0.0141(3) 0.0107(3) 0.0005(3) 0.0036(2) 0.0001(3)
W3 0.0174(3) 0.0102(3) 0.0128(3) -0.0003(3) 0.0006(3) -0.0002(3)
W4 0.0177(3) 0.0136(3) 0.0120(3) -0.0035(3) 0.0032(3) 0.0026(3)
W5 0.0180(3) 0.0175(4) 0.0079(3) -0.0012(3) 0.0034(2) -0.0012(3)
W6 0.0204(3) 0.0121(3) 0.0114(3) 0.0030(3) -0.0007(3) 0.0002(3)
W7 0.0166(3) 0.0122(3) 0.0136(3) -0.0009(3) 0.0028(3) 0.0029(3)
W8 0.0180(3) 0.0199(4) 0.0081(3) 0.0000(3) 0.0026(2) 0.0039(3)
W9 0.0205(3) 0.0131(3) 0.0101(3) 0.0010(3) 0.0006(3) 0.0027(3)
W10 0.0170(3) 0.0128(3) 0.0115(3) -0.0019(3) -0.0010(2) 0.0016(3)
W11 0.0154(3) 0.0149(3) 0.0147(3) -0.0031(3) 0.0031(3) -0.0012(3)
W12 0.0234(4) 0.0154(4) 0.0291(4) 0.0083(3) 0.0011(3) -0.0018(3)
W13 0.0259(4) 0.0117(3) 0.0153(4) 0.0029(3) -0.0004(3) 0.0031(3)
W14 0.0311(4) 0.0137(4) 0.0142(4) 0.0013(3) -0.0023(3) -0.0026(3)
W15 0.0215(4) 0.0189(4) 0.0178(4) 0.0076(3) -0.0064(3) -0.0011(3)
W16 0.0170(4) 0.0206(4) 0.0362(4) 0.0112(3) 0.0009(3) 0.0001(3)
W17 0.0316(4) 0.0223(4) 0.0257(4) 0.0096(3) 0.0118(3) 0.0041(3)
W18 0.0331(4) 0.0168(4) 0.0117(3) 0.0044(3) 0.0017(3) 0.0069(3)
W19 0.0190(3) 0.0133(3) 0.0167(4) 0.0015(3) -0.0018(3) 0.0039(3)
W20 0.0210(4) 0.0136(3) 0.0112(3) 0.0004(3) 0.0008(3) 0.0004(3)
W21 0.0181(3) 0.0149(4) 0.0220(4) 0.0064(3) -0.0004(3) 0.0020(3)
W22 0.0305(4) 0.0152(4) 0.0153(4) 0.0023(3) 0.0044(3) 0.0044(3)
Pr1 0.0189(5) 0.0129(5) 0.0152(5) 0.0005(4) -0.0009(4) 0.0014(4)
P1 0.0108(19) 0.0067(19) 0.010(2) 0.0001(15) 0.0024(15) -0.0001(15)
P2 0.016(2) 0.014(2) 0.010(2) 0.0044(16) -0.0040(16) 0.0035(17)
Cu1 0.0198(11) 0.0225(11) 0.0201(11) 0.0049(9) -0.0003(8) 0.0036(9)
Cu2 0.0236(11) 0.0266(12) 0.0291(13) 0.0079(9) 0.0006(9) 0.0046(9)
Cu3 0.0615(17) 0.0340(15) 0.0391(15) -0.0016(11) 0.0017(13) 0.0083(13)
Cu4 0.071(3) 0.046(2) 0.031(2) 0.0095(17) -0.0273(18) -0.021(2)
O1 0.031(7) 0.028(7) 0.015(6) 0.011(5) 0.005(5) -0.012(5)
O2 0.023(5) 0.027(6) 0.008(5) -0.004(4) 0.007(4) 0.003(5)
O3 0.021(6) 0.013(6) 0.026(7) -0.010(5) -0.008(5) -0.002(5)
O4 0.026(6) 0.017(6) 0.017(6) 0.002(5) 0.006(5) 0.006(5)
O5 0.027(6) 0.025(7) 0.016(6) 0.001(5) 0.013(5) 0.004(5)
O6 0.035(7) 0.011(6) 0.013(6) -0.003(4) -0.010(5) 0.004(5)
O7 0.023(6) 0.012(6) 0.043(8) -0.002(5) 0.007(5) 0.002(5)
O8 0.026(6) 0.024(7) 0.019(6) 0.005(5) 0.008(5) 0.007(5)
O9 0.042(7) 0.014(6) 0.011(6) 0.002(5) 0.005(5) -0.004(5)
O10 0.024(6) 0.027(7) 0.021(7) -0.004(5) -0.003(5) -0.005(5)
O11 0.019(6) 0.029(7) 0.036(8) -0.014(6) -0.004(5) 0.002(5)
O12 0.016(5) 0.014(5) 0.011(5) 0.004(4) -0.006(4) 0.006(4)
O13 0.016(6) 0.021(6) 0.016(6) 0.002(5) 0.011(4) -0.001(5)
O14 0.019(6) 0.006(5) 0.023(6) -0.004(4) 0.009(5) 0.005(4)
O15 0.023(6) 0.030(7) 0.008(6) -0.003(5) 0.000(4) 0.006(5)
O16 0.029(7) 0.015(6) 0.022(6) 0.001(5) -0.002(5) -0.005(5)
O17 0.020(6) 0.012(6) 0.015(6) 0.003(4) 0.013(4) 0.007(5)
O18 0.023(6) 0.013(6) 0.013(6) -0.003(4) 0.000(5) -0.006(5)
O19 0.023(6) 0.013(6) 0.013(6) -0.004(4) -0.001(5) -0.011(5)
O20 0.014(2) 0.014(2) 0.014(2) 0.0014(10) 0.0012(10) 0.0010(10)
O21 0.025(6) 0.024(6) 0.011(6) -0.008(5) 0.006(5) -0.003(5)
O22 0.020(6) 0.031(7) 0.011(6) 0.011(5) 0.005(4) -0.004(5)
O23 0.022(6) 0.016(6) 0.019(6) 0.001(5) -0.003(5) 0.005(5)
O24 0.013(5) 0.016(6) 0.006(5) -0.007(4) 0.000(4) -0.003(4)
O25 0.017(4) 0.014(5) 0.003(4) 0.001(4) 0.003(3) -0.005(4)
O26 0.011(6) 0.021(6) 0.020(6) -0.007(5) -0.003(4) 0.000(5)
O27 0.017(6) 0.017(6) 0.007(5) -0.006(4) -0.002(4) 0.002(5)
O28 0.026(5) 0.017(5) 0.013(5) -0.001(4) 0.014(4) 0.001(4)
O29 0.026(6) 0.015(6) 0.020(6) 0.011(5) 0.000(5) 0.003(5)
O30 0.024(6) 0.017(6) 0.022(6) 0.002(5) 0.000(5) 0.005(5)
O31 0.011(5) 0.016(6) 0.007(5) -0.005(4) -0.002(4) 0.002(4)
O32 0.033(6) 0.012(5) 0.013(5) 0.008(4) 0.005(4) 0.000(4)
O33 0.016(6) 0.016(6) 0.016(6) 0.002(5) 0.001(4) 0.005(5)
O34 0.010(5) 0.025(5) 0.008(5) -0.007(4) 0.006(4) -0.002(4)
O35 0.030(6) 0.022(6) 0.010(5) 0.004(4) 0.006(4) -0.008(5)
O36 0.010(5) 0.017(6) 0.014(6) 0.005(4) -0.003(4) -0.006(4)
O37 0.011(2) 0.012(2) 0.011(2) 0.0015(10) 0.0015(10) 0.0012(10)
O38 0.017(6) 0.014(6) 0.004(5) 0.000(4) 0.004(4) -0.003(4)
O39 0.020(6) 0.006(5) 0.011(5) 0.003(4) 0.006(4) -0.002(4)
O40 0.051(8) 0.026(7) 0.043(8) 0.014(6) 0.006(6) 0.001(6)
O41 0.040(8) 0.018(7) 0.041(8) 0.003(6) -0.005(6) 0.008(6)
O42 0.059(9) 0.031(8) 0.015(7) -0.004(5) -0.002(6) 0.004(6)
O43 0.030(7) 0.034(8) 0.034(8) 0.014(6) -0.016(6) 0.000(6)
O44 0.021(7) 0.041(8) 0.062(9) 0.028(7) 0.005(6) 0.007(6)
O45 0.065(9) 0.028(8) 0.037(8) 0.007(6) 0.018(7) 0.005(7)
O46 0.043(7) 0.018(6) 0.014(6) -0.003(5) -0.002(5) 0.014(5)
O47 0.023(7) 0.033(8) 0.027(7) 0.005(5) -0.014(5) -0.003(6)
O48 0.025(6) 0.024(7) 0.024(7) 0.002(5) -0.001(5) -0.006(5)
O49 0.031(7) 0.022(7) 0.034(7) 0.007(5) 0.004(5) 0.000(5)
O50 0.068(10) 0.029(8) 0.038(8) 0.003(6) 0.012(7) 0.019(7)
O51 0.020(6) 0.020(6) 0.024(7) 0.006(5) 0.001(5) 0.000(5)
O52 0.033(7) 0.017(6) 0.011(6) -0.005(5) -0.003(5) 0.008(5)
O53 0.025(7) 0.013(6) 0.036(7) 0.005(5) -0.009(5) -0.010(5)
O54 0.039(7) 0.018(6) 0.019(7) 0.010(5) 0.002(5) -0.006(5)
O55 0.021(6) 0.020(7) 0.042(8) 0.017(5) 0.000(5) 0.005(5)
O56 0.032(7) 0.015(6) 0.017(6) -0.003(5) -0.008(5) -0.004(5)
O57 0.023(6) 0.015(6) 0.014(6) 0.006(5) -0.001(4) -0.008(5)
O58 0.019(6) 0.014(6) 0.022(6) -0.004(5) -0.006(5) 0.001(5)
O59 0.036(7) 0.015(6) 0.025(7) 0.012(5) 0.012(5) 0.007(5)
O60 0.022(6) 0.022(7) 0.034(7) 0.006(5) 0.000(5) -0.011(5)
O61 0.015(6) 0.025(7) 0.035(7) 0.005(5) 0.011(5) 0.004(5)
O62 0.028(7) 0.026(7) 0.018(6) 0.002(5) 0.004(5) 0.006(5)
O63 0.031(7) 0.006(6) 0.018(6) -0.002(4) -0.011(5) 0.006(5)
O64 0.027(6) 0.020(6) 0.015(6) 0.003(5) 0.002(5) 0.008(5)
O65 0.023(6) 0.021(7) 0.027(7) 0.014(5) 0.001(5) -0.001(5)
O66 0.024(6) 0.022(7) 0.025(7) 0.015(5) -0.008(5) -0.005(5)
O67 0.016(6) 0.038(8) 0.026(7) -0.003(5) 0.002(5) -0.010(5)
O68 0.038(7) 0.016(6) 0.018(6) -0.002(5) 0.001(5) 0.001(5)
O69 0.034(6) 0.025(6) 0.005(5) 0.005(4) 0.005(4) 0.005(5)
O70 0.020(6) 0.009(6) 0.027(7) 0.000(5) -0.001(5) 0.003(5)
O71 0.016(2) 0.015(2) 0.015(2) 0.0020(10) 0.0012(10) 0.0015(10)
O72 0.018(6) 0.034(7) 0.018(6) 0.009(5) 0.002(5) 0.003(5)
O73 0.026(6) 0.013(6) 0.018(6) 0.001(5) -0.002(5) -0.001(5)
O74 0.028(6) 0.021(7) 0.023(7) 0.012(5) 0.004(5) 0.002(5)
O75 0.030(6) 0.015(6) 0.013(6) 0.003(5) -0.002(5) -0.001(5)
O76 0.010(5) 0.016(5) 0.015(5) 0.005(4) 0.010(4) 0.006(4)
O77 0.023(6) 0.016(6) 0.010(6) 0.005(4) 0.007(4) 0.002(5)
O78 0.029(5) 0.020(5) 0.013(5) 0.013(4) -0.001(4) -0.002(4)
N1 0.016(7) 0.022(8) 0.012(7) 0.001(6) 0.007(5) -0.010(6)
N2 0.033(9) 0.024(8) 0.017(8) 0.000(6) 0.007(6) -0.004(7)
N3 0.036(8) 0.012(7) 0.016(8) -0.003(6) -0.007(6) 0.014(6)
N4 0.019(6) 0.030(7) 0.006(6) 0.007(5) 0.000(5) 0.006(5)
N5 0.022(8) 0.027(9) 0.022(8) 0.002(6) 0.001(6) 0.004(6)
N6 0.018(8) 0.024(8) 0.039(9) 0.003(7) 0.003(6) 0.001(6)
N7 0.040(10) 0.019(9) 0.041(10) 0.000(7) -0.005(7) 0.003(7)
N8 0.052(8) 0.035(8) 0.059(8) 0.008(7) -0.019(7) -0.004(7)
N9 0.027(8) 0.014(8) 0.047(10) -0.001(7) 0.009(7) 0.006(6)
N10 0.077(14) 0.036(12) 0.080(15) 0.027(10) -0.008(11) -0.024(10)
N11 0.16(2) 0.063(16) 0.063(16) -0.007(12) 0.023(15) 0.004(16)
N12 0.036(10) 0.120(18) 0.022(10) -0.014(10) -0.004(7) 0.026(11)
N13 0.071(13) 0.053(13) 0.044(11) 0.025(9) -0.036(9) -0.025(11)
N14 0.055(12) 0.089(16) 0.047(12) 0.043(11) -0.006(9) -0.033(11)
N15 0.033(8) 0.016(8) 0.028(9) 0.012(6) -0.005(6) 0.002(6)
N16 0.127(18) 0.027(10) 0.043(12) -0.016(8) 0.001(12) 0.016(11)
N17 0.30(4) 0.12(3) 0.054(17) 0.044(16) 0.00(2) 0.03(3)
N18 0.029(10) 0.21(3) 0.020(10) -0.001(13) 0.001(8) -0.022(13)
C1 0.040(12) 0.042(13) 0.045(13) 0.017(10) 0.008(10) 0.002(10)
C2 0.027(12) 0.084(19) 0.042(14) 0.007(12) 0.003(9) 0.015(12)
C3 0.038(13) 0.068(17) 0.030(12) 0.004(11) -0.007(9) -0.011(12)
C4 0.045(14) 0.041(13) 0.049(14) -0.016(11) 0.022(11) -0.032(11)
C5 0.041(12) 0.030(11) 0.020(10) -0.011(8) 0.015(8) -0.004(9)
C6 0.043(12) 0.021(10) 0.021(10) -0.002(8) 0.010(8) 0.004(9)
C7 0.054(15) 0.064(18) 0.063(17) 0.017(14) 0.011(12) -0.009(13)
C8 0.11(2) 0.029(14) 0.10(2) 0.008(14) 0.036(19) -0.016(15)
C9 0.071(18) 0.08(2) 0.064(17) 0.038(15) 0.045(14) 0.033(15)
C10 0.041(8) 0.028(8) 0.035(8) 0.014(7) 0.012(7) 0.022(7)
C11 0.022(7) 0.011(7) 0.034(8) 0.004(6) -0.007(6) 0.000(6)
C12 0.024(9) 0.018(9) 0.025(10) 0.001(7) 0.004(7) -0.008(7)
C13 0.035(12) 0.046(14) 0.048(14) -0.010(10) -0.014(10) 0.005(10)
C14 0.056(15) 0.033(13) 0.066(16) 0.005(11) -0.006(12) 0.002(11)
C15 0.079(11) 0.053(10) 0.070(10) 0.003(8) -0.019(8) 0.016(8)
O1W 0.064(11) 0.073(12) 0.082(13) -0.016(9) -0.011(9) 0.037(9)
O2W 0.072(11) 0.030(9) 0.072(11) -0.007(7) 0.000(8) 0.011(8)
O3W 0.063(12) 0.117(17) 0.097(15) 0.039(12) 0.014(10) 0.043(11)
O4W 0.071(13) 0.082(15) 0.140(18) 0.001(12) -0.030(12) 0.015(11)
O5W 0.050(12) 0.075(15) 0.25(3) -0.036(15) 0.026(14) 0.002(11)
O6W 0.047(10) 0.051(10) 0.035(10) -0.008(8) 0.012(8) 0.009(8)
O7W 0.058(8) 0.057(8) 0.057(8) 0.0068(14) 0.0066(13) 0.0062(13)
O8W 0.073(13) 0.091(13) 0.073(13) -0.020(9) -0.007(9) 0.026(9)
O9W 0.052(17) 0.049(17) 0.051(17) 0.004(10) 0.000(10) 0.001(10)
O10W 0.137(19) 0.131(19) 0.143(19) 0.011(10) 0.008(10) 0.009(10)
O11W 0.124(17) 0.117(17) 0.121(17) 0.010(10) -0.002(10) 0.038(10)
O12W 0.095(14) 0.093(15) 0.101(15) 0.021(10) 0.018(10) 0.003(9)

loop_
_atom_type_symbol
_atom_type_description
_atom_type_scat_dispersion_real
_atom_type_scat_dispersion_imag
_atom_type_scat_source
C C 0.0033 0.0016 'International Tables Vol C Tables 4.2.6.8 and 6.1.1.4'
H H 0.0000 0.0000 'International Tables Vol C Tables 4.2.6.8 and 6.1.1.4'
N N 0.0061 0.0033 'International Tables Vol C Tables 4.2.6.8 and 6.1.1.4'
O O 0.0106 0.0060 'International Tables Vol C Tables 4.2.6.8 and 6.1.1.4'
P P 0.1023 0.0942 'International Tables Vol C Tables 4.2.6.8 and 6.1.1.4'
Cu Cu 0.3201 1.2651 'International Tables Vol C Tables 4.2.6.8 and 6.1.1.4'
Pr Pr -0.2180 2.8214 'International Tables Vol C Tables 4.2.6.8 and 6.1.1.4'
W W -0.8490 6.8722 'International Tables Vol C Tables 4.2.6.8 and 6.1.1.4'

loop_
_geom_angle_atom_site_label_1
_geom_angle_atom_site_label_2
_geom_angle_atom_site_label_3
_geom_angle
_geom_angle_site_symmetry_1
_geom_angle_site_symmetry_3
O1 W1 O16 106.7(5) . .
O1 W1 O15 103.3(5) . .
O16 W1 O15 88.2(5) . .
O1 W1 O12 99.3(4) . .
O16 W1 O12 92.5(4) . .
O15 W1 O12 156.2(4) . .
O1 W1 O14 98.0(5) . .
O16 W1 O14 155.3(4) . .
O15 W1 O14 85.5(4) . .
O12 W1 O14 84.0(4) . .
O1 W1 O36 167.8(4) . .
O16 W1 O36 84.1(4) . .
O15 W1 O36 82.3(4) . .
O12 W1 O36 74.1(3) . .
O14 W1 O36 71.4(4) . .
O2 W2 O17 104.7(5) . .
O2 W2 O18 101.3(4) . .
O17 W2 O18 87.6(4) . .
O2 W2 O12 100.4(4) . .
O17 W2 O12 91.3(4) . .
O18 W2 O12 157.8(4) . .
O2 W2 O13 100.8(4) . .
O17 W2 O13 154.4(4) . .
O18 W2 O13 86.0(4) . .
O12 W2 O13 85.5(4) . .
O2 W2 O36 170.4(4) . .
O17 W2 O36 83.2(4) . .
O18 W2 O36 84.2(4) . .
O12 W2 O36 73.7(4) . .
O13 W2 O36 71.5(3) . .
O3 W3 O20 103.0(5) . .
O3 W3 O14 100.3(4) . .
O20 W3 O14 89.6(4) . .
O3 W3 O19 102.0(4) . .
O20 W3 O19 87.0(4) . .
O14 W3 O19 157.6(4) . .
O3 W3 O13 100.8(5) . .
O20 W3 O13 156.1(4) . .
O14 W3 O13 87.8(4) . .
O19 W3 O13 86.4(4) . .
O3 W3 O36 170.6(4) . .
O20 W3 O36 83.9(4) . .
O14 W3 O36 73.1(4) . .
O19 W3 O36 84.6(4) . .
O13 W3 O36 72.7(4) . .
O4 W4 O27 103.7(5) . .
O4 W4 O26 101.1(4) . .
O27 W4 O26 91.8(4) . .
O4 W4 O21 102.5(5) . .
O27 W4 O21 89.6(4) . .
O26 W4 O21 155.3(4) . .
O4 W4 O20 100.9(4) . .
O27 W4 O20 155.4(4) . .
O26 W4 O20 83.7(4) . .
O21 W4 O20 84.8(4) . .
O4 W4 O38 173.4(4) . .
O27 W4 O38 72.8(4) . .
O26 W4 O38 84.7(4) . .
O21 W4 O38 72.2(4) . .
O20 W4 O38 82.7(4) . .
O5 W5 O22 100.7(5) . .
O5 W5 O28 100.7(4) . .
O22 W5 O28 92.5(4) . .
O5 W5 O21 100.9(5) . .
O22 W5 O21 157.8(4) . .
O28 W5 O21 88.0(4) . .
O5 W5 O15 101.6(5) . .
O22 W5 O15 86.0(4) . .
O28 W5 O15 157.6(4) . .
O21 W5 O15 85.2(4) . .
O5 W5 O38 172.5(4) . .
O22 W5 O38 84.5(4) . .
O28 W5 O38 73.5(3) . .
O21 W5 O38 74.4(4) . .
O15 W5 O38 84.1(4) . .
O6 W6 O29 101.6(5) . .
O6 W6 O23 100.6(5) . .
O29 W6 O23 94.0(5) . .
O6 W6 O22 102.3(4) . .
O29 W6 O22 94.0(5) . .
O23 W6 O22 153.7(4) . .
O6 W6 O16 96.0(4) . .
O29 W6 O16 162.3(4) . .
O23 W6 O16 84.9(4) . .
O22 W6 O16 80.0(4) . .
O6 W6 O39 172.4(4) . .
O29 W6 O39 82.4(4) . .
O23 W6 O39 72.5(4) . .
O22 W6 O39 83.8(4) . .
O16 W6 O39 80.5(4) . .
O7 W7 O30 102.1(5) . .
O7 W7 O24 102.0(5) . .
O30 W7 O24 94.3(4) . .
O7 W7 O23 99.9(5) . .
O30 W7 O23 94.4(4) . .
O24 W7 O23 154.2(4) . .
O7 W7 O17 94.8(4) . .
O30 W7 O17 163.1(4) . .
O24 W7 O17 81.2(4) . .
O23 W7 O17 83.5(4) . .
O7 W7 O39 171.7(4) . .
O30 W7 O39 83.0(4) . .
O24 W7 O39 84.0(4) . .
O23 W7 O39 73.0(4) . .
O17 W7 O39 80.3(3) . .
O8 W8 O31 99.9(5) . .
O8 W8 O24 103.7(5) . .
O31 W8 O24 91.7(4) . .
O8 W8 O18 101.2(5) . .
O31 W8 O18 158.7(4) . .
O24 W8 O18 85.1(4) . .
O8 W8 O25 100.4(4) . .
O31 W8 O25 87.4(4) . .
O24 W8 O25 155.7(4) . .
O18 W8 O25 87.0(4) . .
O8 W8 O37 171.3(4) . .
O31 W8 O37 73.2(3) . .
O24 W8 O37 82.2(3) . .
O18 W8 O37 85.6(4) . .
O25 W8 O37 74.3(3) . .
O9 W9 O32 102.4(5) . .
O9 W9 O25 101.7(4) . .
O32 W9 O25 88.7(4) . .
O9 W9 O26 104.0(5) . .
O32 W9 O26 89.4(4) . .
O25 W9 O26 154.0(4) . .
O9 W9 O19 102.5(5) . .
O32 W9 O19 155.1(4) . .
O25 W9 O19 86.2(4) . .
O26 W9 O19 84.7(4) . .
O10 W10 O33 102.8(5) . .
O10 W10 O34 102.2(5) . .
O33 W10 O34 94.1(4) . .
O10 W10 O31 101.0(4) . .
O33 W10 O31 92.3(4) . .
O34 W10 O31 153.8(4) . .
O10 W10 O32 94.6(5) . .
O33 W10 O32 162.4(4) . .
O34 W10 O32 84.6(4) . .
O31 W10 O32 81.8(4) . .
O10 W10 O37 164.2(4) . .
O33 W10 O37 91.6(4) . .
O34 W10 O37 83.0(4) . .
O31 W10 O37 71.5(3) . .
O32 W10 O37 70.8(4) . .
O11 W11 O35 106.0(5) . .
O11 W11 O34 102.5(5) . .
O35 W11 O34 92.6(4) . .
O11 W11 O28 102.6(5) . .
O35 W11 O28 92.8(4) . .
O34 W11 O28 151.7(4) . .
O11 W11 O27 96.5(5) . .
O35 W11 O27 157.4(4) . .
O34 W11 O27 83.0(4) . .
O28 W11 O27 81.3(4) . .
O11 W11 O38 165.1(4) . .
O35 W11 O38 87.8(4) . .
O34 W11 O38 82.1(3) . .
O28 W11 O38 70.5(3) . .
O27 W11 O38 69.7(3) . .
O40 W12 O53 101.5(5) . .
O40 W12 O51 101.8(5) . .
O53 W12 O51 88.1(5) . .
O40 W12 O54 102.2(5) . .
O53 W12 O54 156.2(4) . .
O51 W12 O54 88.9(5) . .
O40 W12 O55 101.5(5) . .
O53 W12 O55 89.2(5) . .
O51 W12 O55 156.6(4) . .
O54 W12 O55 84.3(5) . .
O40 W12 O75 172.9(5) . .
O53 W12 O75 73.2(4) . .
O51 W12 O75 73.6(4) . .
O54 W12 O75 83.3(4) . .
O55 W12 O75 83.4(4) . .
O41 W13 O58 104.9(5) . .
O41 W13 O59 101.9(5) . .
O58 W13 O59 87.6(4) . .
O41 W13 O52 101.1(5) . .
O58 W13 O52 91.0(4) . .
O59 W13 O52 156.5(4) . .
O41 W13 O51 100.4(5) . .
O58 W13 O51 154.6(4) . .
O59 W13 O51 87.2(4) . .
O52 W13 O51 84.1(4) . .
O41 W13 O75 170.1(5) . .
O58 W13 O75 83.3(4) . .
O59 W13 O75 83.6(4) . .
O52 W13 O75 72.9(4) . .
O51 W13 O75 71.5(4) . .
O42 W14 O57 105.8(5) . .
O42 W14 O52 100.6(5) . .
O57 W14 O52 92.6(4) . .
O42 W14 O56 101.3(5) . .
O57 W14 O56 86.7(4) . .
O52 W14 O56 157.4(4) . .
O42 W14 O53 98.1(5) . .
O57 W14 O53 155.9(5) . .
O52 W14 O53 86.1(4) . .
O56 W14 O53 85.5(4) . .
O42 W14 O75 168.6(4) . .
O57 W14 O75 84.7(4) . .
O52 W14 O75 73.9(4) . .
O56 W14 O75 83.6(4) . .
O53 W14 O75 71.8(4) . .
O43 W15 O60 101.7(5) . .
O43 W15 O56 104.3(5) . .
O60 W15 O56 89.9(5) . .
O43 W15 O66 97.6(5) . .
O60 W15 O66 86.9(5) . .
O56 W15 O66 158.0(4) . .
O43 W15 O65 100.7(5) . .
O60 W15 O65 157.6(4) . .
O56 W15 O65 86.0(4) . .
O66 W15 O65 88.8(5) . .
O43 W15 O78 169.6(5) . .
O60 W15 O78 75.0(4) . .
O56 W15 O78 85.6(4) . .
O66 W15 O78 72.5(4) . .
O65 W15 O78 82.7(4) . .
O44 W16 O67 103.7(5) . .
O44 W16 O61 103.1(5) . .
O67 W16 O61 92.2(5) . .
O44 W16 O55 101.9(5) . .
O67 W16 O55 154.3(4) . .
O61 W16 O55 84.7(5) . .
O44 W16 O60 99.8(5) . .
O67 W16 O60 87.3(5) . .
O61 W16 O60 156.5(4) . .
O55 W16 O60 85.7(5) . .
O44 W16 O78 170.5(4) . .
O67 W16 O78 72.1(4) . .
O61 W16 O78 85.7(4) . .
O55 W16 O78 82.3(4) . .
O60 W16 O78 71.8(4) . .
O45 W17 O68 103.8(5) . .
O45 W17 O61 102.0(5) . .
O68 W17 O61 88.1(5) . .
O45 W17 O62 101.7(5) . .
O68 W17 O62 88.5(5) . .
O61 W17 O62 156.2(4) . .
O45 W17 O54 102.2(5) . .
O68 W17 O54 153.9(4) . .
O61 W17 O54 84.9(5) . .
O62 W17 O54 87.8(5) . .
O45 W17 O77 172.6(5) . .
O68 W17 O77 71.5(4) . .
O61 W17 O77 83.9(4) . .
O62 W17 O77 72.7(4) . .
O54 W17 O77 82.7(4) . .
O46 W18 O63 101.4(5) . .
O46 W18 O69 100.1(5) . .
O63 W18 O69 92.2(4) . .
O46 W18 O59 100.5(5) . .
O63 W18 O59 87.4(4) . .
O69 W18 O59 159.0(4) . .
O46 W18 O62 101.3(5) . .
O63 W18 O62 157.1(4) . .
O69 W18 O62 86.3(4) . .
O59 W18 O62 86.1(4) . .
O46 W18 O77 173.1(4) . .
O63 W18 O77 82.6(4) . .
O69 W18 O77 74.0(4) . .
O59 W18 O77 85.1(4) . .
O62 W18 O77 75.0(4) . .
O47 W19 O70 101.2(5) . .
O47 W19 O63 102.1(5) . .
O70 W19 O63 93.5(4) . .
O47 W19 O64 99.8(5) . .
O70 W19 O64 94.3(4) . .
O63 W19 O64 154.7(4) . .
O47 W19 O58 96.2(5) . .
O70 W19 O58 162.5(4) . .
O63 W19 O58 80.6(4) . .
O64 W19 O58 84.9(4) . .
O47 W19 O76 172.0(5) . .
O70 W19 O76 83.7(4) . .
O63 W19 O76 83.8(4) . .
O64 W19 O76 73.3(4) . .
O58 W19 O76 79.3(4) . .
O48 W20 O71 102.1(5) . .
O48 W20 O64 100.4(5) . .
O71 W20 O64 95.2(4) . .
O48 W20 O65 100.8(5) . .
O71 W20 O65 92.8(4) . .
O64 W20 O65 155.2(4) . .
O48 W20 O57 95.8(4) . .
O71 W20 O57 161.9(4) . .
O64 W20 O57 84.5(4) . .
O65 W20 O57 80.7(4) . .
O48 W20 O76 172.7(4) . .
O71 W20 O76 82.8(4) . .
O64 W20 O76 73.5(4) . .
O65 W20 O76 84.3(4) . .
O57 W20 O76 79.8(4) . .
O49 W21 O72 104.7(5) . .
O49 W21 O73 101.2(5) . .
O72 W21 O73 93.8(4) . .
O49 W21 O66 103.7(5) . .
O72 W21 O66 92.0(5) . .
O73 W21 O66 152.0(4) . .
O49 W21 O67 97.3(5) . .
O72 W21 O67 157.9(5) . .
O73 W21 O67 83.3(4) . .
O66 W21 O67 81.1(4) . .
O49 W21 O78 166.0(4) . .
O72 W21 O78 88.3(4) . .
O73 W21 O78 82.7(4) . .
O66 W21 O78 70.1(4) . .
O67 W21 O78 69.7(4) . .
O50 W22 O74 103.2(6) . .
O50 W22 O73 103.2(5) . .
O74 W22 O73 94.5(4) . .
O50 W22 O69 99.2(5) . .
O74 W22 O69 92.4(4) . .
O73 W22 O69 154.3(4) . .
O50 W22 O68 96.9(5) . .
O74 W22 O68 159.5(5) . .
O73 W22 O68 84.3(4) . .
O69 W22 O68 80.7(4) . .
O50 W22 O77 165.6(5) . .
O74 W22 O77 88.7(4) . .
O73 W22 O77 83.5(4) . .
O69 W22 O77 71.9(4) . .
O68 W22 O77 70.8(4) . .
O35 Pr1 O74 76.3(3) . .
O35 Pr1 O70 142.0(3) . .
O74 Pr1 O70 75.6(3) . .
O35 Pr1 O72 78.6(4) . .
O74 Pr1 O72 70.5(3) . .
O70 Pr1 O72 114.7(3) . .
O35 Pr1 O30 115.0(3) . .
O74 Pr1 O30 145.3(3) . .
O70 Pr1 O30 77.3(3) . .
O72 Pr1 O30 142.0(3) . .
O35 Pr1 O29 76.1(3) . .
O74 Pr1 O29 78.6(3) . .
O70 Pr1 O29 73.7(3) . .
O72 Pr1 O29 143.8(3) . .
O30 Pr1 O29 73.2(3) . .
O35 Pr1 O71 143.4(3) . .
O74 Pr1 O71 114.3(3) . .
O70 Pr1 O71 72.7(3) . .
O72 Pr1 O71 73.1(3) . .
O30 Pr1 O71 77.1(3) . .
O29 Pr1 O71 139.0(3) . .
O35 Pr1 O33 69.8(3) . .
O74 Pr1 O33 136.0(3) . .
O70 Pr1 O33 146.1(3) . .
O72 Pr1 O33 75.9(3) . .
O30 Pr1 O33 76.5(3) . .
O29 Pr1 O33 117.9(3) . .
O71 Pr1 O33 80.9(3) . .
O39 P1 O36 110.6(6) . .
O39 P1 O37 110.8(5) . .
O36 P1 O37 108.6(5) . .
O39 P1 O38 111.3(5) . .
O36 P1 O38 108.1(6) . .
O37 P1 O38 107.3(5) . .
O76 P2 O77 111.5(6) . .
O76 P2 O75 109.9(6) . .
O77 P2 O75 108.6(5) . .
O76 P2 O78 110.6(5) . .
O77 P2 O78 108.5(6) . .
O75 P2 O78 107.5(6) . .
N4 Cu1 N1 95.7(5) . .
N4 Cu1 N3 84.4(5) . .
N1 Cu1 N3 175.0(5) . .
N4 Cu1 N2 169.5(5) . .
N1 Cu1 N2 81.8(5) . .
N3 Cu1 N2 97.3(5) . .
N4 Cu1 O4 84.4(5) . .
N1 Cu1 O4 89.0(4) . .
N3 Cu1 O4 86.0(4) . .
N2 Cu1 O4 85.4(4) . .
N8 Cu2 N7 84.2(6) . .
N8 Cu2 N5 94.4(6) . .
N7 Cu2 N5 173.4(6) . .
N8 Cu2 N6 173.3(7) . .
N7 Cu2 N6 98.7(6) . .
N5 Cu2 N6 83.5(5) . .
N11 Cu3 N12 85.7(8) . .
N11 Cu3 N10 94.2(8) . .
N12 Cu3 N10 177.4(8) . .
N11 Cu3 N9 168.8(9) . .
N12 Cu3 N9 96.1(6) . .
N10 Cu3 N9 83.5(6) . .
N11 Cu3 O1W 90.6(9) . .
N12 Cu3 O1W 91.8(6) . .
N10 Cu3 O1W 90.8(7) . .
N9 Cu3 O1W 100.4(6) . .
N13 Cu4 N13 180.0(6) 2_756 .
N13 Cu4 N14 94.7(8) 2_756 .
N13 Cu4 N14 85.3(8) . .
N13 Cu4 N14 85.3(8) 2_756 2_756
N13 Cu4 N14 94.7(8) . 2_756
N14 Cu4 N14 180.0(10) . 2_756
W4 O4 Cu1 142.1(5) . .
W1 O12 W2 123.9(5) . .
W3 O13 W2 125.7(5) . .
W3 O14 W1 126.0(5) . .
W1 O15 W5 147.9(6) . .
W1 O16 W6 153.2(6) . .
W2 O17 W7 151.9(6) . .
W2 O18 W8 148.7(5) . .
W3 O19 W9 150.1(5) . .
W3 O20 W4 151.1(6) . .
W5 O21 W4 124.2(5) . .
W5 O22 W6 154.9(5) . .
W7 O23 W6 122.0(5) . .
W8 O24 W7 155.8(5) . .
W9 O25 W8 126.1(4) . .
W9 O26 W4 154.4(6) . .
W4 O27 W11 128.1(5) . .
W5 O28 W11 126.2(5) . .
W6 O29 Pr1 139.6(5) . .
W7 O30 Pr1 138.9(6) . .
W8 O31 W10 125.4(5) . .
W9 O32 W10 127.9(5) . .
W10 O33 Pr1 156.3(5) . .
W10 O34 W11 143.5(6) . .
W11 O35 Pr1 160.4(5) . .
P1 O36 W3 128.8(6) . .
P1 O36 W1 124.3(5) . .
W3 O36 W1 89.5(3) . .
P1 O36 W2 124.3(6) . .
W3 O36 W2 89.8(3) . .
W1 O36 W2 88.1(3) . .
P1 O37 W8 125.6(5) . .
P1 O37 W10 126.4(5) . .
W8 O37 W10 89.9(3) . .
P1 O38 W5 125.5(5) . .
P1 O38 W11 124.9(5) . .
W5 O38 W11 89.8(3) . .
P1 O38 W4 127.1(5) . .
W5 O38 W4 88.6(3) . .
W11 O38 W4 89.4(3) . .
P1 O39 W7 128.2(5) . .
P1 O39 W6 128.1(5) . .
W7 O39 W6 90.4(3) . .
W12 O51 W13 124.9(5) . .
W14 O52 W13 125.0(5) . .
W12 O53 W14 125.1(5) . .
W17 O54 W12 153.1(6) . .
W12 O55 W16 152.1(6) . .
W15 O56 W14 149.2(6) . .
W14 O57 W20 153.4(6) . .
W13 O58 W19 153.9(6) . .
W18 O59 W13 147.7(5) . .
W15 O60 W16 124.7(6) . .
W17 O61 W16 152.0(6) . .
W17 O62 W18 124.3(5) . .
W18 O63 W19 154.4(6) . .
W20 O64 W19 120.5(5) . .
W15 O65 W20 153.1(5) . .
W15 O66 W21 126.7(5) . .
W16 O67 W21 128.9(6) . .
W17 O68 W22 127.3(6) . .
W18 O69 W22 123.6(5) . .
W19 O70 Pr1 139.8(5) . .
W20 O71 Pr1 140.0(5) . .
W21 O72 Pr1 157.1(5) . .
W22 O73 W21 142.8(6) . .
W22 O74 Pr1 157.3(6) . .
P2 O75 W12 129.6(6) . .
P2 O75 W14 124.3(5) . .
W12 O75 W14 89.7(3) . .
P2 O75 W13 123.2(6) . .
W12 O75 W13 89.9(3) . .
W14 O75 W13 88.1(3) . .
P2 O76 W19 129.0(5) . .
P2 O76 W20 129.5(6) . .
W19 O76 W20 90.1(3) . .
P2 O77 W18 125.5(6) . .
P2 O77 W22 125.2(5) . .
W18 O77 W22 90.3(3) . .
P2 O77 W17 126.2(5) . .
W18 O77 W17 87.8(3) . .
W22 O77 W17 90.4(3) . .
P2 O78 W15 126.6(6) . .
P2 O78 W21 124.6(6) . .
W15 O78 W21 90.7(3) . .
P2 O78 W16 125.7(5) . .
W15 O78 W16 88.4(3) . .
W21 O78 W16 89.4(4) . .
C1 N1 C5 118.2(15) . .
C1 N1 Cu1 127.8(11) . .
C5 N1 Cu1 113.0(12) . .
C6 N2 C10 119.4(15) . .
C6 N2 Cu1 112.5(11) . .
C10 N2 Cu1 127.5(12) . .
C11 N3 Cu1 109.9(9) . .
C11 N3 H3B 109.7 . .
Cu1 N3 H3B 109.7 . .
C11 N3 H3C 109.7 . .
Cu1 N3 H3C 109.7 . .
H3B N3 H3C 108.2 . .
C12 N4 Cu1 110.1(9) . .
C12 N4 H4B 109.6 . .
Cu1 N4 H4B 109.6 . .
C12 N4 H4C 109.6 . .
Cu1 N4 H4C 109.6 . .
H4B N4 H4C 108.2 . .
C13 N5 Cu2 109.9(11) . .
C13 N5 H5A 109.7 . .
Cu2 N5 H5A 109.7 . .
C13 N5 H5B 109.7 . .
Cu2 N5 H5B 109.7 . .
H5A N5 H5B 108.2 . .
C14 N6 Cu2 108.4(11) . .
C14 N6 H6A 110.0 . .
Cu2 N6 H6A 110.0 . .
C14 N6 H6B 110.0 . .
Cu2 N6 H6B 110.0 . .
H6A N6 H6B 108.4 . .
C15 N7 Cu2 111.1(13) . .
C15 N7 H7B 109.4 . .
Cu2 N7 H7B 109.4 . .
C15 N7 H7C 109.4 . .
Cu2 N7 H7C 109.4 . .
H7B N7 H7C 108.0 . .
C16 N8 Cu2 109.6(15) . .
C16 N8 H8B 109.8 . .
Cu2 N8 H8B 109.8 . .
C16 N8 H8C 109.8 . .
Cu2 N8 H8C 109.8 . .
H8B N8 H8C 108.2 . .
C17 N9 Cu3 108.4(11) . .
C17 N9 H9B 110.0 . .
Cu3 N9 H9B 110.0 . .
C17 N9 H9C 110.0 . .
Cu3 N9 H9C 110.0 . .
H9B N9 H9C 108.4 . .
C18 N10 Cu3 107.5(12) . .
C18 N10 H10B 110.2 . .
Cu3 N10 H10B 110.2 . .
C18 N10 H10C 110.2 . .
Cu3 N10 H10C 110.2 . .
H10B N10 H10C 108.5 . .
C19 N11 Cu3 104.7(15) . .
C19 N11 H11C 110.8 . .
Cu3 N11 H11C 110.8 . .
C19 N11 H11D 110.8 . .
Cu3 N11 H11D 110.8 . .
H11C N11 H11D 108.9 . .
C20 N12 Cu3 112.8(15) . .
C20 N12 H12C 109.0 . .
Cu3 N12 H12C 109.0 . .
C20 N12 H12D 109.0 . .
Cu3 N12 H12D 109.0 . .
H12C N12 H12D 107.8 . .
C21 N13 Cu4 106.9(12) . .
C21 N13 H13C 110.3 . .
Cu4 N13 H13C 110.3 . .
C21 N13 H13D 110.3 . .
Cu4 N13 H13D 110.3 . .
H13C N13 H13D 108.6 . .
C22 N14 Cu4 109.4(14) . .
C22 N14 H14C 109.8 . .
Cu4 N14 H14C 109.8 . .
C22 N14 H14D 109.8 . .
Cu4 N14 H14D 109.8 . .
H14C N14 H14D 108.2 . .
C23 N15 H15B 109.5 . .
C23 N15 H15C 109.5 . .
H15B N15 H15C 109.5 . .
C23 N15 H15D 109.5 . .
H15B N15 H15D 109.5 . .
H15C N15 H15D 109.5 . .
C24 N16 H16B 109.5 . .
C24 N16 H16C 109.5 . .
H16B N16 H16C 109.5 . .
C24 N16 H16D 109.5 . .
H16B N16 H16D 109.5 . .
H16C N16 H16D 109.5 . .
C25 N17 H17C 109.5 . .
C25 N17 H17D 109.5 . .
H17C N17 H17D 109.5 . .
C25 N17 H17E 109.5 . .
H17C N17 H17E 109.5 . .
H17D N17 H17E 109.5 . .
C26 N18 H18C 109.5 . .
C26 N18 H18D 109.5 . .
H18C N18 H18D 109.5 . .
C26 N18 H18E 109.5 . .
H18C N18 H18E 109.5 . .
H18D N18 H18E 109.5 . .
N1 C1 C2 122.7(18) . .
N1 C1 H1A 118.7 . .
C2 C1 H1A 118.7 . .
C3 C2 C1 120(2) . .
C3 C2 H2A 120.2 . .
C1 C2 H2A 120.2 . .
C2 C3 C4 120(2) . .
C2 C3 H3A 120.2 . .
C4 C3 H3A 120.2 . .
C3 C4 C5 120.1(18) . .
C3 C4 H4A 120.0 . .
C5 C4 H4A 120.0 . .
N1 C5 C4 119.6(17) . .
N1 C5 C6 115.2(16) . .
C4 C5 C6 125.2(17) . .
N2 C6 C7 122.0(18) . .
N2 C6 C5 114.6(15) . .
C7 C6 C5 123.4(18) . .
C6 C7 C8 119(2) . .
C6 C7 H7A 120.7 . .
C8 C7 H7A 120.7 . .
C9 C8 C7 118(2) . .
C9 C8 H8A 120.8 . .
C7 C8 H8A 120.8 . .
C8 C9 C10 121(2) . .
C8 C9 H9A 119.6 . .
C10 C9 H9A 119.6 . .
N2 C10 C9 120.3(19) . .
N2 C10 H10A 119.9 . .
C9 C10 H10A 119.9 . .
C12 C11 N3 107.0(13) . .
C12 C11 H11A 110.3 . .
N3 C11 H11A 110.3 . .
C12 C11 H11B 110.3 . .
N3 C11 H11B 110.3 . .
H11A C11 H11B 108.6 . .
C11 C12 N4 108.0(12) . .
C11 C12 H12A 110.1 . .
N4 C12 H12A 110.1 . .
C11 C12 H12B 110.1 . .
N4 C12 H12B 110.1 . .
H12A C12 H12B 108.4 . .
C14 C13 N5 110.3(17) . .
C14 C13 H13A 109.6 . .
N5 C13 H13A 109.6 . .
C14 C13 H13B 109.6 . .
N5 C13 H13B 109.6 . .
H13A C13 H13B 108.1 . .
C13 C14 N6 114.4(17) . .
C13 C14 H14A 108.7 . .
N6 C14 H14A 108.7 . .
C13 C14 H14B 108.7 . .
N6 C14 H14B 108.7 . .
H14A C14 H14B 107.6 . .
C16 C15 N7 114(2) . .
C16 C15 H15A 122.8 . .
N7 C15 H15A 122.8 . .
C15 C16 N8 115(2) . .
C15 C16 H16A 122.5 . .
N8 C16 H16A 122.5 . .
C18 C17 N9 108.6(16) . .
C18 C17 H17A 110.0 . .
N9 C17 H17A 110.0 . .
C18 C17 H17B 110.0 . .
N9 C17 H17B 110.0 . .
H17A C17 H17B 108.3 . .
N10 C18 C17 108.6(16) . .
N10 C18 H18A 110.0 . .
C17 C18 H18A 110.0 . .
N10 C18 H18B 110.0 . .
C17 C18 H18B 110.0 . .
H18A C18 H18B 108.4 . .
C20 C19 N11 123(2) . .
C20 C19 H19A 106.7 . .
N11 C19 H19A 106.7 . .
C20 C19 H19B 106.7 . .
N11 C19 H19B 106.7 . .
H19A C19 H19B 106.6 . .
C19 C20 N12 113(2) . .
C19 C20 H20A 123.7 . .
N12 C20 H20A 123.7 . .
C22 C21 N13 113(2) . .
C22 C21 H21A 109.0 . .
N13 C21 H21A 109.0 . .
C22 C21 H21B 109.0 . .
N13 C21 H21B 109.0 . .
H21A C21 H21B 107.8 . .
C21 C22 N14 107(2) . .
C21 C22 H22A 110.3 . .
N14 C22 H22A 110.3 . .
C21 C22 H22B 110.3 . .
N14 C22 H22B 110.3 . .
H22A C22 H22B 108.5 . .
N15 C23 C24 112.7(15) . .
N15 C23 H23A 109.1 . .
C24 C23 H23A 109.1 . .
N15 C23 H23B 109.1 . .
C24 C23 H23B 109.1 . .
H23A C23 H23B 107.8 . .
C23 C24 N16 108.3(15) . .
C23 C24 H24A 110.0 . .
N16 C24 H24A 110.0 . .
C23 C24 H24B 110.0 . .
N16 C24 H24B 110.0 . .
H24A C24 H24B 108.4 . .
N17 C25 C26 118(3) . .
N17 C25 H25A 120.8 . .
C26 C25 H25A 120.8 . .
N18 C26 C25 118(2) . .
N18 C26 H26A 107.9 . .
C25 C26 H26A 107.9 . .
N18 C26 H26B 107.9 . .
C25 C26 H26B 107.9 . .
H26A C26 H26B 107.2 . .

loop_
_geom_bond_atom_site_label_1
_geom_bond_atom_site_label_2
_geom_bond_distance
_geom_bond_site_symmetry_2
W1 O1 1.713(10) .
W1 O16 1.812(10) .
W1 O15 1.909(10) .
W1 O12 1.918(10) .
W1 O14 1.969(9) .
W1 O36 2.445(9) .
W2 O2 1.708(10) .
W2 O17 1.851(10) .
W2 O18 1.906(10) .
W2 O12 1.939(9) .
W2 O13 1.956(10) .
W2 O36 2.450(9) .
W3 O3 1.721(10) .
W3 O20 1.877(9) .
W3 O14 1.883(10) .
W3 O19 1.912(10) .
W3 O13 1.915(9) .
W3 O36 2.428(10) .
W4 O4 1.709(10) .
W4 O27 1.825(9) .
W4 O26 1.915(10) .
W4 O21 1.926(10) .
W4 O20 1.958(9) .
W4 O38 2.478(10) .
W5 O5 1.697(10) .
W5 O22 1.855(11) .
W5 O28 1.889(10) .
W5 O21 1.919(11) .
W5 O15 1.940(10) .
W5 O38 2.388(9) .
W6 O6 1.714(9) .
W6 O29 1.759(10) .
W6 O23 1.930(10) .
W6 O22 1.981(11) .
W6 O16 2.061(10) .
W6 O39 2.389(9) .
W7 O7 1.738(11) .
W7 O30 1.768(10) .
W7 O24 1.926(9) .
W7 O23 1.929(10) .
W7 O17 2.048(10) .
W7 O39 2.367(10) .
W8 O8 1.685(10) .
W8 O31 1.889(9) .
W8 O24 1.902(10) .
W8 O18 1.931(10) .
W8 O25 1.944(10) .
W8 O37 2.415(9) .
W9 O9 1.701(10) .
W9 O32 1.824(10) .
W9 O25 1.892(9) .
W9 O26 1.898(10) .
W9 O19 1.927(9) .
W10 O10 1.711(10) .
W10 O33 1.761(10) .
W10 O34 1.897(9) .
W10 O31 1.967(9) .
W10 O32 2.070(10) .
W10 O37 2.435(9) .
W11 O11 1.727(11) .
W11 O35 1.770(11) .
W11 O34 1.939(9) .
W11 O28 1.958(10) .
W11 O27 2.047(10) .
W11 O38 2.474(9) .
W12 O40 1.721(12) .
W12 O53 1.901(11) .
W12 O51 1.904(10) .
W12 O54 1.914(11) .
W12 O55 1.916(10) .
W12 O75 2.404(10) .
W13 O41 1.702(11) .
W13 O58 1.812(10) .
W13 O59 1.924(11) .
W13 O52 1.933(10) .
W13 O51 1.967(10) .
W13 O75 2.452(10) .
W14 O42 1.711(11) .
W14 O57 1.810(9) .
W14 O52 1.898(10) .
W14 O56 1.917(11) .
W14 O53 1.945(10) .
W14 O75 2.434(10) .
W15 O43 1.707(11) .
W15 O60 1.902(10) .
W15 O56 1.908(11) .
W15 O66 1.911(11) .
W15 O65 1.913(10) .
W15 O78 2.389(9) .
W16 O44 1.703(11) .
W16 O67 1.823(11) .
W16 O61 1.919(11) .
W16 O55 1.933(11) .
W16 O60 1.943(11) .
W16 O78 2.495(10) .
W17 O45 1.710(12) .
W17 O68 1.873(10) .
W17 O61 1.896(11) .
W17 O62 1.910(11) .
W17 O54 1.913(11) .
W17 O77 2.519(9) .
W18 O46 1.688(10) .
W18 O63 1.889(11) .
W18 O69 1.908(11) .
W18 O59 1.908(11) .
W18 O62 1.946(10) .
W18 O77 2.399(10) .
W19 O47 1.707(11) .
W19 O70 1.766(10) .
W19 O63 1.944(10) .
W19 O64 1.944(10) .
W19 O58 2.070(10) .
W19 O76 2.365(9) .
W20 O48 1.729(11) .
W20 O71 1.765(10) .
W20 O64 1.919(10) .
W20 O65 1.957(10) .
W20 O57 2.073(9) .
W20 O76 2.374(9) .
W21 O49 1.710(11) .
W21 O72 1.751(10) .
W21 O73 1.935(10) .
W21 O66 1.953(11) .
W21 O67 2.042(10) .
W21 O78 2.465(11) .
W22 O50 1.718(12) .
W22 O74 1.746(10) .
W22 O73 1.899(10) .
W22 O69 1.982(10) .
W22 O68 2.051(10) .
W22 O77 2.438(10) .
Pr1 O35 2.408(11) .
Pr1 O74 2.440(10) .
Pr1 O70 2.449(10) .
Pr1 O72 2.450(10) .
Pr1 O30 2.466(10) .
Pr1 O29 2.475(10) .
Pr1 O71 2.482(10) .
Pr1 O33 2.500(9) .
P1 O39 1.521(10) .
P1 O36 1.532(10) .
P1 O37 1.544(9) .
P1 O38 1.546(10) .
P2 O76 1.510(9) .
P2 O77 1.540(10) .
P2 O75 1.546(11) .
P2 O78 1.553(10) .
Cu1 N4 1.968(11) .
Cu1 N1 1.984(13) .
Cu1 N3 1.987(13) .
Cu1 N2 2.021(13) .
Cu1 O4 2.433(10) .
Cu2 N8 1.979(16) .
Cu2 N7 2.001(14) .
Cu2 N5 2.008(13) .
Cu2 N6 2.021(13) .
Cu3 N11 1.98(2) .
Cu3 N12 1.986(17) .
Cu3 N10 2.017(16) .
Cu3 N9 2.021(14) .
Cu3 O1W 2.362(15) .
Cu4 N13 1.984(17) 2_756
Cu4 N13 1.984(17) .
Cu4 N14 2.015(19) .
Cu4 N14 2.015(19) 2_756
N1 C1 1.31(2) .
N1 C5 1.34(2) .
N2 C6 1.33(2) .
N2 C10 1.35(2) .
N3 C11 1.493(19) .
N3 H3B 0.9000 .
N3 H3C 0.9000 .
N4 C12 1.489(19) .
N4 H4B 0.9000 .
N4 H4C 0.9000 .
N5 C13 1.47(2) .
N5 H5A 0.9000 .
N5 H5B 0.9000 .
N6 C14 1.45(2) .
N6 H6A 0.9000 .
N6 H6B 0.9000 .
N7 C15 1.44(3) .
N7 H7B 0.9000 .
N7 H7C 0.9000 .
N8 C16 1.48(3) .
N8 H8B 0.9000 .
N8 H8C 0.9000 .
N9 C17 1.46(2) .
N9 H9B 0.9000 .
N9 H9C 0.9000 .
N10 C18 1.45(2) .
N10 H10B 0.9000 .
N10 H10C 0.9000 .
N11 C19 1.51(3) .
N11 H11C 0.9000 .
N11 H11D 0.9000 .
N12 C20 1.42(3) .
N12 H12C 0.9000 .
N12 H12D 0.9000 .
N13 C21 1.48(3) .
N13 H13C 0.9000 .
N13 H13D 0.9000 .
N14 C22 1.53(3) .
N14 H14C 0.9000 .
N14 H14D 0.9000 .
N15 C23 1.44(2) .
N15 H15B 0.8900 .
N15 H15C 0.8900 .
N15 H15D 0.8900 .
N16 C24 1.54(2) .
N16 H16B 0.8900 .
N16 H16C 0.8900 .
N16 H16D 0.8900 .
N17 C25 1.30(3) .
N17 H17C 0.8900 .
N17 H17D 0.8900 .
N17 H17E 0.8900 .
N18 C26 1.43(3) .
N18 H18C 0.8900 .
N18 H18D 0.8900 .
N18 H18E 0.8900 .
C1 C2 1.41(3) .
C1 H1A 0.9300 .
C2 C3 1.28(3) .
C2 H2A 0.9300 .
C3 C4 1.37(3) .
C3 H3A 0.9300 .
C4 C5 1.40(3) .
C4 H4A 0.9300 .
C5 C6 1.49(2) .
C6 C7 1.36(3) .
C7 C8 1.39(3) .
C7 H7A 0.9300 .
C8 C9 1.35(3) .
C8 H8A 0.9300 .
C9 C10 1.37(3) .
C9 H9A 0.9300 .
C10 H10A 0.9300 .
C11 C12 1.48(2) .
C11 H11A 0.9700 .
C11 H11B 0.9700 .
C12 H12A 0.9700 .
C12 H12B 0.9700 .
C13 C14 1.39(3) .
C13 H13A 0.9700 .
C13 H13B 0.9700 .
C14 H14A 0.9700 .
C14 H14B 0.9700 .
C15 C16 1.37(3) .
C15 H15A 0.9300 .
C16 H16A 0.9300 .
C17 C18 1.45(2) .
C17 H17A 0.9700 .
C17 H17B 0.9700 .
C18 H18A 0.9700 .
C18 H18B 0.9700 .
C19 C20 1.31(3) .
C19 H19A 0.9700 .
C19 H19B 0.9700 .
C20 H20A 0.9300 .
C21 C22 1.43(3) .
C21 H21A 0.9700 .
C21 H21B 0.9700 .
C22 H22A 0.9700 .
C22 H22B 0.9700 .
C23 C24 1.50(2) .
C23 H23A 0.9700 .
C23 H23B 0.9700 .
C24 H24A 0.9700 .
C24 H24B 0.9700 .
C25 C26 1.55(3) .
C25 H25A 0.9300 .
C26 H26A 0.9700 .
C26 H26B 0.9700 .
O9W O12W 1.76(6) .

loop_
_geom_torsion_atom_site_label_1
_geom_torsion_atom_site_label_2
_geom_torsion_atom_site_label_3
_geom_torsion_atom_site_label_4
_geom_torsion
_geom_torsion_site_symmetry_1
O27 W4 O4 Cu1 104.9(8) .
O26 W4 O4 Cu1 -160.4(8) .
O21 W4 O4 Cu1 12.2(9) .
O20 W4 O4 Cu1 -74.8(9) .
O38 W4 O4 Cu1 47(4) .
N4 Cu1 O4 W4 128.7(9) .
N1 Cu1 O4 W4 -135.4(9) .
N3 Cu1 O4 W4 44.0(9) .
N2 Cu1 O4 W4 -53.6(9) .
O1 W1 O12 W2 -173.0(6) .
O16 W1 O12 W2 79.6(6) .
O15 W1 O12 W2 -11.6(14) .
O14 W1 O12 W2 -75.8(6) .
O36 W1 O12 W2 -3.6(5) .
O2 W2 O12 W1 175.8(6) .
O17 W2 O12 W1 -79.0(6) .
O18 W2 O12 W1 7.9(14) .
O13 W2 O12 W1 75.6(6) .
O36 W2 O12 W1 3.6(5) .
O3 W3 O13 W2 167.6(6) .
O20 W3 O13 W2 -16.5(14) .
O14 W3 O13 W2 67.5(6) .
O19 W3 O13 W2 -90.8(6) .
O36 W3 O13 W2 -5.4(5) .
O2 W2 O13 W3 -168.7(6) .
O17 W2 O13 W3 14.8(14) .
O18 W2 O13 W3 90.6(6) .
O12 W2 O13 W3 -68.9(6) .
O36 W2 O13 W3 5.4(5) .
O3 W3 O14 W1 -170.9(6) .
O20 W3 O14 W1 86.0(6) .
O19 W3 O14 W1 4.8(15) .
O13 W3 O14 W1 -70.3(6) .
O36 W3 O14 W1 2.2(5) .
O1 W1 O14 W3 171.6(6) .
O16 W1 O14 W3 -9.8(14) .
O15 W1 O14 W3 -85.6(6) .
O12 W1 O14 W3 73.0(6) .
O36 W1 O14 W3 -2.2(5) .
O1 W1 O15 W5 -130.2(10) .
O16 W1 O15 W5 -23.4(11) .
O12 W1 O15 W5 68.7(16) .
O14 W1 O15 W5 132.7(11) .
O36 W1 O15 W5 60.9(10) .
O5 W5 O15 W1 125.2(10) .
O22 W5 O15 W1 25.0(11) .
O28 W5 O15 W1 -61.8(18) .
O21 W5 O15 W1 -134.6(11) .
O38 W5 O15 W1 -59.8(10) .
O1 W1 O16 W6 131.2(12) .
O15 W1 O16 W6 27.8(13) .
O12 W1 O16 W6 -128.4(13) .
O14 W1 O16 W6 -47.4(19) .
O36 W1 O16 W6 -54.6(13) .
O6 W6 O16 W1 -130.6(13) .
O29 W6 O16 W1 42(2) .
O23 W6 O16 W1 129.3(13) .
O22 W6 O16 W1 -29.2(12) .
O39 W6 O16 W1 56.2(13) .
O2 W2 O17 W7 -128.1(11) .
O18 W2 O17 W7 -27.0(11) .
O12 W2 O17 W7 130.8(11) .
O13 W2 O17 W7 48.4(17) .
O36 W2 O17 W7 57.4(11) .
O7 W7 O17 W2 127.6(11) .
O30 W7 O17 W2 -49(2) .
O24 W7 O17 W2 26.2(11) .
O23 W7 O17 W2 -133.0(11) .
O39 W7 O17 W2 -59.2(11) .
O2 W2 O18 W8 133.8(11) .
O17 W2 O18 W8 29.3(11) .
O12 W2 O18 W8 -58.3(18) .
O13 W2 O18 W8 -125.9(11) .
O36 W2 O18 W8 -54.1(11) .
O8 W8 O18 W2 -133.0(11) .
O31 W8 O18 W2 52.1(19) .
O24 W8 O18 W2 -30.0(11) .
O25 W8 O18 W2 127.0(11) .
O37 W8 O18 W2 52.5(11) .
O3 W3 O19 W9 -130.3(12) .
O20 W3 O19 W9 -27.6(12) .
O14 W3 O19 W9 54.1(19) .
O13 W3 O19 W9 129.5(12) .
O36 W3 O19 W9 56.6(12) .
O9 W9 O19 W3 130.6(12) .
O32 W9 O19 W3 -49.5(19) .
O25 W9 O19 W3 -128.2(12) .
O26 W9 O19 W3 27.5(12) .
O3 W3 O20 W4 130.1(11) .
O14 W3 O20 W4 -129.4(11) .
O19 W3 O20 W4 28.5(11) .
O13 W3 O20 W4 -45.7(18) .
O36 W3 O20 W4 -56.4(11) .
O4 W4 O20 W3 -128.6(11) .
O27 W4 O20 W3 52.0(17) .
O26 W4 O20 W3 -28.5(11) .
O21 W4 O20 W3 129.6(12) .
O38 W4 O20 W3 57.0(11) .
O5 W5 O21 W4 -166.5(6) .
O22 W5 O21 W4 25.6(15) .
O28 W5 O21 W4 -66.1(6) .
O15 W5 O21 W4 92.6(6) .
O38 W5 O21 W4 7.4(5) .
O4 W4 O21 W5 168.8(6) .
O27 W4 O21 W5 64.8(6) .
O26 W4 O21 W5 -28.8(13) .
O20 W4 O21 W5 -91.2(6) .
O38 W4 O21 W5 -7.2(5) .
O5 W5 O22 W6 -139.9(13) .
O28 W5 O22 W6 118.7(14) .
O21 W5 O22 W6 28(2) .
O15 W5 O22 W6 -38.9(14) .
O38 W5 O22 W6 45.6(13) .
O6 W6 O22 W5 132.3(13) .
O29 W6 O22 W5 -125.0(14) .
O23 W6 O22 W5 -18(2) .
O16 W6 O22 W5 38.3(13) .
O39 W6 O22 W5 -43.1(13) .
O7 W7 O23 W6 -170.8(6) .
O30 W7 O23 W6 -67.7(6) .
O24 W7 O23 W6 41.7(12) .
O17 W7 O23 W6 95.4(6) .
O39 W7 O23 W6 13.6(5) .
O6 W6 O23 W7 169.8(6) .
O29 W6 O23 W7 67.2(6) .
O22 W6 O23 W7 -40.2(12) .
O16 W6 O23 W7 -95.1(6) .
O39 W6 O23 W7 -13.5(5) .
O8 W8 O24 W7 136.8(13) .
O31 W8 O24 W7 -122.6(13) .
O18 W8 O24 W7 36.4(13) .
O25 W8 O24 W7 -35.1(19) .
O37 W8 O24 W7 -49.8(13) .
O7 W7 O24 W8 -127.3(13) .
O30 W7 O24 W8 129.3(13) .
O23 W7 O24 W8 19.9(19) .
O17 W7 O24 W8 -34.3(12) .
O39 W7 O24 W8 46.8(13) .
O9 W9 O25 W8 -168.3(6) .
O32 W9 O25 W8 -65.9(6) .
O26 W9 O25 W8 20.2(13) .
O19 W9 O25 W8 89.7(6) .
O8 W8 O25 W9 167.2(6) .
O31 W8 O25 W9 67.6(6) .
O24 W8 O25 W9 -20.8(13) .
O18 W8 O25 W9 -91.9(6) .
O37 W8 O25 W9 -5.7(5) .
O9 W9 O26 W4 -134.2(13) .
O32 W9 O26 W4 123.2(14) .
O25 W9 O26 W4 37.3(19) .
O19 W9 O26 W4 -32.6(13) .
O4 W4 O26 W9 132.4(13) .
O27 W4 O26 W9 -123.3(13) .
O21 W4 O26 W9 -30(2) .
O20 W4 O26 W9 32.5(13) .
O38 W4 O26 W9 -50.7(13) .
O4 W4 O27 W11 -173.0(6) .
O26 W4 O27 W11 85.1(6) .
O21 W4 O27 W11 -70.2(6) .
O20 W4 O27 W11 6.4(13) .
O38 W4 O27 W11 1.2(5) .
O11 W11 O27 W4 172.9(6) .
O35 W11 O27 W4 -5.3(14) .
O34 W11 O27 W4 -85.3(6) .
O28 W11 O27 W4 71.1(6) .
O38 W11 O27 W4 -1.2(5) .
O5 W5 O28 W11 177.6(6) .
O22 W5 O28 W11 -81.0(7) .
O21 W5 O28 W11 76.8(7) .
O15 W5 O28 W11 4.6(16) .
O38 W5 O28 W11 2.5(6) .
O11 W11 O28 W5 -168.6(7) .
O35 W11 O28 W5 84.2(7) .
O34 W11 O28 W5 -16.7(13) .
O27 W11 O28 W5 -73.9(7) .
O38 W11 O28 W5 -2.4(6) .
O6 W6 O29 Pr1 -167.3(8) .
O23 W6 O29 Pr1 -65.7(9) .
O22 W6 O29 Pr1 89.3(8) .
O16 W6 O29 Pr1 20(2) .
O39 W6 O29 Pr1 6.1(8) .
O35 Pr1 O29 W6 -70.8(8) .
O74 Pr1 O29 W6 -149.4(9) .
O70 Pr1 O29 W6 132.5(9) .
O72 Pr1 O29 W6 -117.8(8) .
O30 Pr1 O29 W6 51.2(8) .
O71 Pr1 O29 W6 96.5(9) .
O33 Pr1 O29 W6 -13.0(10) .
O7 W7 O30 Pr1 166.9(8) .
O24 W7 O30 Pr1 -89.8(8) .
O23 W7 O30 Pr1 65.9(8) .
O17 W7 O30 Pr1 -16(2) .
O39 W7 O30 Pr1 -6.4(7) .
O35 Pr1 O30 W7 14.5(9) .
O74 Pr1 O30 W7 -87.9(10) .
O70 Pr1 O30 W7 -127.3(8) .
O72 Pr1 O30 W7 118.7(8) .
O29 Pr1 O30 W7 -50.8(8) .
O71 Pr1 O30 W7 157.8(8) .
O33 Pr1 O30 W7 74.3(8) .
O8 W8 O31 W10 -175.6(6) .
O24 W8 O31 W10 80.2(6) .
O18 W8 O31 W10 -0.7(15) .
O25 W8 O31 W10 -75.5(6) .
O37 W8 O31 W10 -1.1(5) .
O10 W10 O31 W8 166.7(6) .
O33 W10 O31 W8 -89.9(6) .
O34 W10 O31 W8 14.2(13) .
O32 W10 O31 W8 73.5(6) .
O37 W10 O31 W8 1.1(5) .
O9 W9 O32 W10 171.5(6) .
O25 W9 O32 W10 69.8(6) .
O26 W9 O32 W10 -84.3(7) .
O19 W9 O32 W10 -8.4(14) .
O10 W10 O32 W9 -171.8(7) .
O33 W10 O32 W9 -0.2(18) .
O34 W10 O32 W9 86.3(7) .
O31 W10 O32 W9 -71.3(6) .
O37 W10 O32 W9 1.8(5) .
O10 W10 O33 Pr1 -113.3(13) .
O34 W10 O33 Pr1 -9.8(13) .
O31 W10 O33 Pr1 144.8(13) .
O32 W10 O33 Pr1 75(2) .
O37 W10 O33 Pr1 73.3(13) .
O35 Pr1 O33 W10 -0.2(12) .
O74 Pr1 O33 W10 41.8(15) .
O70 Pr1 O33 W10 -163.8(10) .
O72 Pr1 O33 W10 82.7(13) .
O30 Pr1 O33 W10 -123.7(13) .
O29 Pr1 O33 W10 -61.3(14) .
O71 Pr1 O33 W10 157.5(13) .
O10 W10 O34 W11 126.6(9) .
O33 W10 O34 W11 22.6(9) .
O31 W10 O34 W11 -81.1(13) .
O32 W10 O34 W11 -139.8(9) .
O37 W10 O34 W11 -68.5(9) .
O11 W11 O34 W10 -125.2(9) .
O35 W11 O34 W10 -18.2(9) .
O28 W11 O34 W10 82.8(13) .
O27 W11 O34 W10 139.6(9) .
O38 W11 O34 W10 69.2(9) .
O11 W11 O35 Pr1 92.2(16) .
O34 W11 O35 Pr1 -11.6(16) .
O28 W11 O35 Pr1 -163.8(16) .
O27 W11 O35 Pr1 -89.7(19) .
O38 W11 O35 Pr1 -93.6(16) .
O74 Pr1 O35 W11 -134.6(16) .
O70 Pr1 O35 W11 -177.9(13) .
O72 Pr1 O35 W11 -62.1(16) .
O30 Pr1 O35 W11 80.4(16) .
O29 Pr1 O35 W11 144.0(16) .
O71 Pr1 O35 W11 -22.0(19) .
O33 Pr1 O35 W11 16.9(15) .
O39 P1 O36 W3 -179.6(6) .
O37 P1 O36 W3 58.6(8) .
O38 P1 O36 W3 -57.5(8) .
O39 P1 O36 W1 -57.1(8) .
O37 P1 O36 W1 -178.9(6) .
O38 P1 O36 W1 65.0(8) .
O39 P1 O36 W2 57.5(7) .
O37 P1 O36 W2 -64.3(7) .
O38 P1 O36 W2 179.6(5) .
O3 W3 O36 P1 -180(100) .
O20 W3 O36 P1 42.9(7) .
O14 W3 O36 P1 134.3(8) .
O19 W3 O36 P1 -44.7(7) .
O13 W3 O36 P1 -132.6(8) .
O3 W3 O36 W1 45(3) .
O20 W3 O36 W1 -92.9(4) .
O14 W3 O36 W1 -1.5(3) .
O19 W3 O36 W1 179.5(4) .
O13 W3 O36 W1 91.6(4) .
O3 W3 O36 W2 -44(3) .
O20 W3 O36 W2 179.0(4) .
O14 W3 O36 W2 -89.6(4) .
O19 W3 O36 W2 91.4(4) .
O13 W3 O36 W2 3.5(3) .
O1 W1 O36 P1 -167.7(19) .
O16 W1 O36 P1 39.3(7) .
O15 W1 O36 P1 -49.7(7) .
O12 W1 O36 P1 133.6(8) .
O14 W1 O36 P1 -137.5(8) .
O1 W1 O36 W3 -29(2) .
O16 W1 O36 W3 178.2(4) .
O15 W1 O36 W3 89.2(4) .
O12 W1 O36 W3 -87.5(4) .
O14 W1 O36 W3 1.4(3) .
O1 W1 O36 W2 61(2) .
O16 W1 O36 W2 -91.9(4) .
O15 W1 O36 W2 179.1(4) .
O12 W1 O36 W2 2.3(3) .
O14 W1 O36 W2 91.2(4) .
O2 W2 O36 P1 173(2) .
O17 W2 O36 P1 -40.2(7) .
O18 W2 O36 P1 48.1(7) .
O12 W2 O36 P1 -133.6(7) .
O13 W2 O36 P1 135.7(7) .
O2 W2 O36 W3 34(3) .
O17 W2 O36 W3 -179.4(4) .
O18 W2 O36 W3 -91.1(4) .
O12 W2 O36 W3 87.2(4) .
O13 W2 O36 W3 -3.5(3) .
O2 W2 O36 W1 -55(2) .
O17 W2 O36 W1 91.1(4) .
O18 W2 O36 W1 179.3(4) .
O12 W2 O36 W1 -2.3(3) .
O13 W2 O36 W1 -93.0(4) .
O39 P1 O37 W8 -60.5(7) .
O36 P1 O37 W8 61.2(8) .
O38 P1 O37 W8 177.8(5) .
O39 P1 O37 W10 61.1(8) .
O36 P1 O37 W10 -177.2(6) .
O38 P1 O37 W10 -60.6(8) .
O8 W8 O37 P1 176(3) .
O31 W8 O37 P1 137.4(7) .
O24 W8 O37 P1 43.3(6) .
O18 W8 O37 P1 -42.4(7) .
O25 W8 O37 P1 -130.5(7) .
O8 W8 O37 W10 39(3) .
O31 W8 O37 W10 0.7(3) .
O24 W8 O37 W10 -93.4(4) .
O18 W8 O37 W10 -179.1(4) .
O25 W8 O37 W10 92.8(4) .
O10 W10 O37 P1 159.4(14) .
O33 W10 O37 P1 -45.0(7) .
O34 W10 O37 P1 48.9(7) .
O31 W10 O37 P1 -136.9(8) .
O32 W10 O37 P1 135.6(7) .
O10 W10 O37 W8 -64.5(16) .
O33 W10 O37 W8 91.2(4) .
O34 W10 O37 W8 -174.9(4) .
O31 W10 O37 W8 -0.7(3) .
O32 W10 O37 W8 -88.2(4) .
O39 P1 O38 W5 59.2(7) .
O36 P1 O38 W5 -62.4(7) .
O37 P1 O38 W5 -179.4(6) .
O39 P1 O38 W11 -60.1(8) .
O36 P1 O38 W11 178.2(5) .
O37 P1 O38 W11 61.3(7) .
O39 P1 O38 W4 179.2(6) .
O36 P1 O38 W4 57.6(7) .
O37 P1 O38 W4 -59.3(7) .
O5 W5 O38 P1 -176(3) .
O22 W5 O38 P1 -41.7(7) .
O28 W5 O38 P1 -135.9(7) .
O21 W5 O38 P1 131.5(7) .
O15 W5 O38 P1 44.9(7) .
O5 W5 O38 W11 -42(3) .
O22 W5 O38 W11 92.7(4) .
O28 W5 O38 W11 -1.6(4) .
O21 W5 O38 W11 -94.1(4) .
O15 W5 O38 W11 179.2(4) .
O5 W5 O38 W4 48(3) .
O22 W5 O38 W4 -178.0(4) .
O28 W5 O38 W4 87.8(4) .
O21 W5 O38 W4 -4.7(3) .
O15 W5 O38 W4 -91.4(4) .
O11 W11 O38 P1 -159.3(15) .
O35 W11 O38 P1 42.5(7) .
O34 W11 O38 P1 -50.4(7) .
O28 W11 O38 P1 136.3(7) .
O27 W11 O38 P1 -135.9(7) .
O11 W11 O38 W5 65.9(18) .
O35 W11 O38 W5 -92.3(4) .
O34 W11 O38 W5 174.8(4) .
O28 W11 O38 W5 1.5(4) .
O27 W11 O38 W5 89.3(4) .
O11 W11 O38 W4 -22.7(18) .
O35 W11 O38 W4 179.1(4) .
O34 W11 O38 W4 86.2(4) .
O28 W11 O38 W4 -87.0(4) .
O27 W11 O38 W4 0.7(3) .
O4 W4 O38 P1 -167(3) .
O27 W4 O38 P1 134.3(7) .
O26 W4 O38 P1 40.8(7) .
O21 W4 O38 P1 -130.4(7) .
O20 W4 O38 P1 -43.5(7) .
O4 W4 O38 W5 -31(4) .
O27 W4 O38 W5 -90.5(4) .
O26 W4 O38 W5 175.9(4) .
O21 W4 O38 W5 4.8(3) .
O20 W4 O38 W5 91.6(3) .
O4 W4 O38 W11 58(4) .
O27 W4 O38 W11 -0.8(3) .
O26 W4 O38 W11 -94.3(3) .
O21 W4 O38 W11 94.6(4) .
O20 W4 O38 W11 -178.6(3) .
O36 P1 O39 W7 -64.9(8) .
O37 P1 O39 W7 55.6(8) .
O38 P1 O39 W7 175.0(6) .
O36 P1 O39 W6 64.1(8) .
O37 P1 O39 W6 -175.4(6) .
O38 P1 O39 W6 -56.0(8) .
O7 W7 O39 P1 102(3) .
O30 W7 O39 P1 -130.1(8) .
O24 W7 O39 P1 -35.0(7) .
O23 W7 O39 P1 133.1(8) .
O17 W7 O39 P1 47.0(7) .
O7 W7 O39 W6 -41(3) .
O30 W7 O39 W6 87.5(4) .
O24 W7 O39 W6 -177.3(4) .
O23 W7 O39 W6 -9.3(3) .
O17 W7 O39 W6 -95.3(4) .
O6 W6 O39 P1 -108(3) .
O29 W6 O39 P1 130.3(7) .
O23 W6 O39 P1 -133.1(7) .
O22 W6 O39 P1 35.4(7) .
O16 W6 O39 P1 -45.5(7) .
O6 W6 O39 W7 34(3) .
O29 W6 O39 W7 -87.3(4) .
O23 W6 O39 W7 9.3(3) .
O22 W6 O39 W7 177.7(4) .
O16 W6 O39 W7 96.9(4) .
O40 W12 O51 W13 171.9(7) .
O53 W12 O51 W13 70.5(7) .
O54 W12 O51 W13 -85.9(7) .
O55 W12 O51 W13 -13.1(16) .
O75 W12 O51 W13 -2.5(6) .
O41 W13 O51 W12 -171.7(7) .
O58 W13 O51 W12 8.2(14) .
O59 W13 O51 W12 86.7(7) .
O52 W13 O51 W12 -71.4(7) .
O75 W13 O51 W12 2.5(6) .
O42 W14 O52 W13 -172.8(7) .
O57 W14 O52 W13 80.6(7) .
O56 W14 O52 W13 -6.9(16) .
O53 W14 O52 W13 -75.3(7) .
O75 W14 O52 W13 -3.1(6) .
O41 W13 O52 W14 175.0(7) .
O58 W13 O52 W14 -79.6(7) .
O59 W13 O52 W14 6.7(15) .
O51 W13 O52 W14 75.5(7) .
O75 W13 O52 W14 3.1(6) .
O40 W12 O53 W14 -170.1(7) .
O51 W12 O53 W14 -68.4(7) .
O54 W12 O53 W14 14.5(16) .
O55 W12 O53 W14 88.4(7) .
O75 W12 O53 W14 5.0(6) .
O42 W14 O53 W12 169.5(7) .
O57 W14 O53 W12 -18.2(15) .
O52 W14 O53 W12 69.3(7) .
O56 W14 O53 W12 -89.7(7) .
O75 W14 O53 W12 -5.0(6) .
O45 W17 O54 W12 129.6(14) .
O68 W17 O54 W12 -47(2) .
O61 W17 O54 W12 28.4(14) .
O62 W17 O54 W12 -128.8(14) .
O77 W17 O54 W12 -56.0(14) .
O40 W12 O54 W17 -128.2(14) .
O53 W12 O54 W17 47(2) .
O51 W12 O54 W17 129.9(14) .
O55 W12 O54 W17 -27.7(14) .
O75 W12 O54 W17 56.3(14) .
O40 W12 O55 W16 129.4(13) .
O53 W12 O55 W16 -129.0(13) .
O51 W12 O55 W16 -46(2) .
O54 W12 O55 W16 28.1(13) .
O75 W12 O55 W16 -55.8(12) .
O44 W16 O55 W12 -131.5(13) .
O67 W16 O55 W12 54.7(19) .
O61 W16 O55 W12 -29.2(13) .
O60 W16 O55 W12 129.3(13) .
O78 W16 O55 W12 57.2(12) .
O43 W15 O56 W14 130.7(12) .
O60 W15 O56 W14 -127.3(12) .
O66 W15 O56 W14 -46(2) .
O65 W15 O56 W14 30.7(12) .
O78 W15 O56 W14 -52.3(12) .
O42 W14 O56 W15 -135.5(12) .
O57 W14 O56 W15 -30.1(12) .
O52 W14 O56 W15 58.6(18) .
O53 W14 O56 W15 127.1(12) .
O75 W14 O56 W15 55.0(11) .
O42 W14 O57 W20 132.1(12) .
O52 W14 O57 W20 -126.1(12) .
O56 W14 O57 W20 31.3(12) .
O53 W14 O57 W20 -39.9(19) .
O75 W14 O57 W20 -52.5(12) .
O48 W20 O57 W14 -131.3(12) .
O71 W20 O57 W14 39(2) .
O64 W20 O57 W14 128.8(12) .
O65 W20 O57 W14 -31.3(12) .
O76 W20 O57 W14 54.6(12) .
O41 W13 O58 W19 -128.7(13) .
O59 W13 O58 W19 -27.0(13) .
O52 W13 O58 W19 129.5(13) .
O51 W13 O58 W19 51.4(19) .
O75 W13 O58 W19 56.8(13) .
O47 W19 O58 W13 128.4(13) .
O70 W19 O58 W13 -44(2) .
O63 W19 O58 W13 27.0(13) .
O64 W19 O58 W13 -132.3(13) .
O76 W19 O58 W13 -58.3(13) .
O46 W18 O59 W13 -127.1(12) .
O63 W18 O59 W13 -26.0(11) .
O69 W18 O59 W13 63.3(18) .
O62 W18 O59 W13 132.1(12) .
O77 W18 O59 W13 56.9(11) .
O41 W13 O59 W18 129.8(11) .
O58 W13 O59 W18 25.0(12) .
O52 W13 O59 W18 -61.9(18) .
O51 W13 O59 W18 -130.2(12) .
O75 W13 O59 W18 -58.5(11) .
O43 W15 O60 W16 -165.7(7) .
O56 W15 O60 W16 89.7(7) .
O66 W15 O60 W16 -68.6(7) .
O65 W15 O60 W16 10.5(17) .
O78 W15 O60 W16 4.1(6) .
O44 W16 O60 W15 171.4(7) .
O67 W16 O60 W15 68.0(7) .
O61 W16 O60 W15 -21.3(16) .
O55 W16 O60 W15 -87.3(7) .
O78 W16 O60 W15 -4.0(6) .
O45 W17 O61 W16 -132.6(12) .
O68 W17 O61 W16 123.7(13) .
O62 W17 O61 W16 42(2) .
O54 W17 O61 W16 -31.1(12) .
O77 W17 O61 W16 52.1(12) .
O44 W16 O61 W17 132.4(12) .
O67 W16 O61 W17 -123.0(13) .
O55 W16 O61 W17 31.5(12) .
O60 W16 O61 W17 -35(2) .
O78 W16 O61 W17 -51.2(12) .
O45 W17 O62 W18 -170.5(7) .
O68 W17 O62 W18 -66.7(7) .
O61 W17 O62 W18 15.2(16) .
O54 W17 O62 W18 87.4(7) .
O77 W17 O62 W18 4.4(6) .
O46 W18 O62 W17 169.5(7) .
O63 W18 O62 W17 -16.9(16) .
O69 W18 O62 W17 69.9(7) .
O59 W18 O62 W17 -90.5(7) .
O77 W18 O62 W17 -4.5(6) .
O46 W18 O63 W19 133.7(13) .
O69 W18 O63 W19 -125.5(13) .
O59 W18 O63 W19 33.5(13) .
O62 W18 O63 W19 -40(2) .
O77 W18 O63 W19 -51.9(13) .
O47 W19 O63 W18 -126.1(13) .
O70 W19 O63 W18 131.6(13) .
O64 W19 O63 W18 24(2) .
O58 W19 O63 W18 -31.8(13) .
O76 W19 O63 W18 48.4(13) .
O48 W20 O64 W19 169.6(6) .
O71 W20 O64 W19 66.3(6) .
O65 W20 O64 W19 -42.1(14) .
O57 W20 O64 W19 -95.5(6) .
O76 W20 O64 W19 -14.6(5) .
O47 W19 O64 W20 -169.6(6) .
O70 W19 O64 W20 -67.4(6) .
O63 W19 O64 W20 40.2(13) .
O58 W19 O64 W20 95.0(6) .
O76 W19 O64 W20 14.7(5) .
O43 W15 O65 W20 -139.6(14) .
O60 W15 O65 W20 44(2) .
O56 W15 O65 W20 -35.8(14) .
O66 W15 O65 W20 122.9(14) .
O78 W15 O65 W20 50.4(14) .
O48 W20 O65 W15 128.3(14) .
O71 W20 O65 W15 -128.9(14) .
O64 W20 O65 W15 -20(2) .
O57 W20 O65 W15 34.1(14) .
O76 W20 O65 W15 -46.4(14) .
O43 W15 O66 W21 177.5(7) .
O60 W15 O66 W21 76.1(7) .
O56 W15 O66 W21 -5.7(16) .
O65 W15 O66 W21 -81.9(7) .
O78 W15 O66 W21 0.9(6) .
O49 W21 O66 W15 -167.8(7) .
O72 W21 O66 W15 86.6(7) .
O73 W21 O66 W15 -15.4(13) .
O67 W21 O66 W15 -72.3(7) .
O78 W21 O66 W15 -0.9(6) .
O44 W16 O67 W21 -171.5(7) .
O61 W16 O67 W21 84.4(7) .
O55 W16 O67 W21 2.3(15) .
O60 W16 O67 W21 -72.0(7) .
O78 W16 O67 W21 -0.3(6) .
O49 W21 O67 W16 175.1(7) .
O72 W21 O67 W16 -0.8(17) .
O73 W21 O67 W16 -84.4(7) .
O66 W21 O67 W16 72.3(7) .
O78 W21 O67 W16 0.3(6) .
O45 W17 O68 W22 172.2(7) .
O61 W17 O68 W22 -86.0(7) .
O62 W17 O68 W22 70.4(7) .
O54 W17 O68 W22 -11.6(15) .
O77 W17 O68 W22 -1.8(6) .
O50 W22 O68 W17 -170.4(7) .
O74 W22 O68 W17 -0.7(17) .
O73 W22 O68 W17 86.9(7) .
O69 W22 O68 W17 -72.2(7) .
O77 W22 O68 W17 1.9(6) .
O46 W18 O69 W22 179.6(6) .
O63 W18 O69 W22 77.6(6) .
O59 W18 O69 W22 -10.8(15) .
O62 W18 O69 W22 -79.6(6) .
O77 W18 O69 W22 -4.2(5) .
O50 W22 O69 W18 172.4(7) .
O74 W22 O69 W18 -83.7(7) .
O73 W22 O69 W18 21.8(13) .
O68 W22 O69 W18 76.9(6) .
O77 W22 O69 W18 4.1(5) .
O47 W19 O70 Pr1 169.0(8) .
O63 W19 O70 Pr1 -87.8(8) .
O64 W19 O70 Pr1 68.1(8) .
O58 W19 O70 Pr1 -18(2) .
O76 W19 O70 Pr1 -4.5(7) .
O35 Pr1 O70 W19 113.3(8) .
O74 Pr1 O70 W19 69.9(8) .
O72 Pr1 O70 W19 9.6(9) .
O30 Pr1 O70 W19 -132.1(9) .
O29 Pr1 O70 W19 152.0(9) .
O71 Pr1 O70 W19 -51.8(8) .
O33 Pr1 O70 W19 -92.1(9) .
O48 W20 O71 Pr1 -165.7(8) .
O64 W20 O71 Pr1 -63.9(8) .
O65 W20 O71 Pr1 92.6(8) .
O57 W20 O71 Pr1 24.4(19) .
O76 W20 O71 Pr1 8.7(7) .
O35 Pr1 O71 W20 -115.9(8) .
O74 Pr1 O71 W20 -16.0(9) .
O70 Pr1 O71 W20 48.8(8) .
O72 Pr1 O71 W20 -74.7(8) .
O30 Pr1 O71 W20 129.3(8) .
O29 Pr1 O71 W20 85.0(9) .
O33 Pr1 O71 W20 -152.6(8) .
O49 W21 O72 Pr1 92.4(16) .
O73 W21 O72 Pr1 -10.3(16) .
O66 W21 O72 Pr1 -162.9(15) .
O67 W21 O72 Pr1 -91.8(19) .
O78 W21 O72 Pr1 -92.9(15) .
O35 Pr1 O72 W21 -60.1(15) .
O74 Pr1 O72 W21 19.3(15) .
O70 Pr1 O72 W21 82.4(16) .
O30 Pr1 O72 W21 -176.4(13) .
O29 Pr1 O72 W21 -13.6(19) .
O71 Pr1 O72 W21 143.6(16) .
O33 Pr1 O72 W21 -131.9(16) .
O50 W22 O73 W21 124.4(10) .
O74 W22 O73 W21 19.7(10) .
O69 W22 O73 W21 -85.4(13) .
O68 W22 O73 W21 -139.8(9) .
O77 W22 O73 W21 -68.5(9) .
O49 W21 O73 W22 -125.0(9) .
O72 W21 O73 W22 -19.2(10) .
O66 W21 O73 W22 82.4(13) .
O67 W21 O73 W22 138.9(10) .
O78 W21 O73 W22 68.6(9) .
O50 W22 O74 Pr1 -96.5(16) .
O73 W22 O74 Pr1 8.1(16) .
O69 W22 O74 Pr1 163.4(16) .
O68 W22 O74 Pr1 93.9(19) .
O77 W22 O74 Pr1 91.5(16) .
O35 Pr1 O74 W22 64.8(16) .
O70 Pr1 O74 W22 -141.0(16) .
O72 Pr1 O74 W22 -17.8(15) .
O30 Pr1 O74 W22 179.2(13) .
O29 Pr1 O74 W22 143.1(16) .
O71 Pr1 O74 W22 -77.9(16) .
O33 Pr1 O74 W22 24.6(18) .
O76 P2 O75 W12 -179.4(6) .
O77 P2 O75 W12 58.3(8) .
O78 P2 O75 W12 -58.9(8) .
O76 P2 O75 W14 -55.6(8) .
O77 P2 O75 W14 -177.9(6) .
O78 P2 O75 W14 64.9(8) .
O76 P2 O75 W13 57.9(7) .
O77 P2 O75 W13 -64.3(8) .
O78 P2 O75 W13 178.4(6) .
O40 W12 O75 P2 176(3) .
O53 W12 O75 P2 133.4(8) .
O51 W12 O75 P2 -133.6(8) .
O54 W12 O75 P2 -42.8(7) .
O55 W12 O75 P2 42.2(7) .
O40 W12 O75 W14 39(4) .
O53 W12 O75 W14 -3.3(4) .
O51 W12 O75 W14 89.8(4) .
O54 W12 O75 W14 -179.4(4) .
O55 W12 O75 W14 -94.4(4) .
O40 W12 O75 W13 -49(4) .
O53 W12 O75 W13 -91.4(4) .
O51 W12 O75 W13 1.7(4) .
O54 W12 O75 W13 92.5(4) .
O55 W12 O75 W13 177.5(4) .
O42 W14 O75 P2 -165(2) .
O57 W14 O75 P2 37.7(7) .
O52 W14 O75 P2 131.9(8) .
O56 W14 O75 P2 -49.5(7) .
O53 W14 O75 P2 -136.9(8) .
O42 W14 O75 W12 -25(3) .
O57 W14 O75 W12 177.8(4) .
O52 W14 O75 W12 -87.9(4) .
O56 W14 O75 W12 90.6(4) .
O53 W14 O75 W12 3.2(4) .
O42 W14 O75 W13 65(3) .
O57 W14 O75 W13 -92.2(4) .
O52 W14 O75 W13 2.0(4) .
O56 W14 O75 W13 -179.4(4) .
O53 W14 O75 W13 93.2(4) .
O41 W13 O75 P2 174(2) .
O58 W13 O75 P2 -39.6(7) .
O59 W13 O75 P2 48.7(7) .
O52 W13 O75 P2 -132.7(7) .
O51 W13 O75 P2 137.9(7) .
O41 W13 O75 W12 34(3) .
O58 W13 O75 W12 -179.2(4) .
O59 W13 O75 W12 -90.8(4) .
O52 W13 O75 W12 87.7(4) .
O51 W13 O75 W12 -1.6(4) .
O41 W13 O75 W14 -56(3) .
O58 W13 O75 W14 91.1(4) .
O59 W13 O75 W14 179.5(4) .
O52 W13 O75 W14 -2.0(4) .
O51 W13 O75 W14 -91.3(4) .
O77 P2 O76 W19 53.9(9) .
O75 P2 O76 W19 -66.7(8) .
O78 P2 O76 W19 174.8(6) .
O77 P2 O76 W20 -174.0(6) .
O75 P2 O76 W20 65.5(8) .
O78 P2 O76 W20 -53.1(9) .
O47 W19 O76 P2 103(3) .
O70 W19 O76 P2 -128.7(8) .
O63 W19 O76 P2 -34.4(7) .
O64 W19 O76 P2 134.9(8) .
O58 W19 O76 P2 47.2(7) .
O47 W19 O76 W20 -42(3) .
O70 W19 O76 W20 86.2(4) .
O63 W19 O76 W20 -179.5(4) .
O64 W19 O76 W20 -10.2(4) .
O58 W19 O76 W20 -97.9(4) .
O48 W20 O76 P2 -100(3) .
O71 W20 O76 P2 127.8(8) .
O64 W20 O76 P2 -134.5(8) .
O65 W20 O76 P2 34.2(7) .
O57 W20 O76 P2 -47.3(7) .
O48 W20 O76 W19 44(3) .
O71 W20 O76 W19 -87.4(4) .
O64 W20 O76 W19 10.3(4) .
O65 W20 O76 W19 179.1(4) .
O57 W20 O76 W19 97.5(4) .
O76 P2 O77 W18 -59.2(8) .
O75 P2 O77 W18 62.1(8) .
O78 P2 O77 W18 178.7(6) .
O76 P2 O77 W22 61.5(8) .
O75 P2 O77 W22 -177.2(6) .
O78 P2 O77 W22 -60.6(8) .
O76 P2 O77 W17 -176.8(6) .
O75 P2 O77 W17 -55.5(8) .
O78 P2 O77 W17 61.1(8) .
O46 W18 O77 P2 171(3) .
O63 W18 O77 P2 43.7(7) .
O69 W18 O77 P2 138.2(7) .
O59 W18 O77 P2 -44.2(7) .
O62 W18 O77 P2 -131.5(7) .
O46 W18 O77 W22 35(4) .
O63 W18 O77 W22 -91.6(4) .
O69 W18 O77 W22 2.8(3) .
O59 W18 O77 W22 -179.6(4) .
O62 W18 O77 W22 93.2(4) .
O46 W18 O77 W17 -55(4) .
O63 W18 O77 W17 178.0(4) .
O69 W18 O77 W17 -87.5(4) .
O59 W18 O77 W17 90.1(4) .
O62 W18 O77 W17 2.8(4) .
O50 W22 O77 P2 168.1(19) .
O74 W22 O77 P2 -45.3(7) .
O73 W22 O77 P2 49.3(7) .
O69 W22 O77 P2 -138.3(8) .
O68 W22 O77 P2 135.6(8) .
O50 W22 O77 W18 -56(2) .
O74 W22 O77 W18 90.2(4) .
O73 W22 O77 W18 -175.1(4) .
O69 W22 O77 W18 -2.7(3) .
O68 W22 O77 W18 -88.9(4) .
O50 W22 O77 W17 31(2) .
O74 W22 O77 W17 178.0(4) .
O73 W22 O77 W17 -87.3(4) .
O69 W22 O77 W17 85.0(4) .
O68 W22 O77 W17 -1.1(3) .
O45 W17 O77 P2 173(3) .
O68 W17 O77 P2 -134.8(8) .
O61 W17 O77 P2 -44.8(7) .
O62 W17 O77 P2 130.8(8) .
O54 W17 O77 P2 40.9(7) .
O45 W17 O77 W18 39(4) .
O68 W17 O77 W18 91.4(4) .
O61 W17 O77 W18 -178.5(4) .
O62 W17 O77 W18 -2.9(4) .
O54 W17 O77 W18 -92.9(4) .
O45 W17 O77 W22 -51(4) .
O68 W17 O77 W22 1.2(4) .
O61 W17 O77 W22 91.2(4) .
O62 W17 O77 W22 -93.2(4) .
O54 W17 O77 W22 176.9(4) .
O76 P2 O78 W15 59.9(8) .
O77 P2 O78 W15 -177.4(6) .
O75 P2 O78 W15 -60.1(8) .
O76 P2 O78 W21 -62.1(8) .
O77 P2 O78 W21 60.6(7) .
O75 P2 O78 W21 178.0(6) .
O76 P2 O78 W16 179.3(6) .
O77 P2 O78 W16 -58.0(8) .
O75 P2 O78 W16 59.3(8) .
O43 W15 O78 P2 -155(2) .
O60 W15 O78 P2 132.3(8) .
O56 W15 O78 P2 41.3(7) .
O66 W15 O78 P2 -136.2(8) .
O65 W15 O78 P2 -45.2(7) .
O43 W15 O78 W21 -19(3) .
O60 W15 O78 W21 -92.0(4) .
O56 W15 O78 W21 177.0(4) .
O66 W15 O78 W21 -0.6(4) .
O65 W15 O78 W21 90.4(4) .
O43 W15 O78 W16 70(2) .
O60 W15 O78 W16 -2.6(4) .
O56 W15 O78 W16 -93.7(4) .
O66 W15 O78 W16 88.8(4) .
O65 W15 O78 W16 179.8(4) .
O49 W21 O78 P2 -156.8(16) .
O72 W21 O78 P2 44.8(7) .
O73 W21 O78 P2 -49.2(7) .
O66 W21 O78 P2 137.6(7) .
O67 W21 O78 P2 -134.8(7) .
O49 W21 O78 W15 66.1(18) .
O72 W21 O78 W15 -92.2(4) .
O73 W21 O78 W15 173.7(4) .
O66 W21 O78 W15 0.5(4) .
O67 W21 O78 W15 88.2(4) .
O49 W21 O78 W16 -22.2(18) .
O72 W21 O78 W16 179.4(4) .
O73 W21 O78 W16 85.3(4) .
O66 W21 O78 W16 -87.8(4) .
O67 W21 O78 W16 -0.2(3) .
O44 W16 O78 P2 -162(3) .
O67 W16 O78 P2 133.9(8) .
O61 W16 O78 P2 40.2(8) .
O55 W16 O78 P2 -44.9(8) .
O60 W16 O78 P2 -132.9(8) .
O44 W16 O78 W15 -26(3) .
O67 W16 O78 W15 -90.5(4) .
O61 W16 O78 W15 175.8(4) .
O55 W16 O78 W15 90.6(4) .
O60 W16 O78 W15 2.6(4) .
O44 W16 O78 W21 65(3) .
O67 W16 O78 W21 0.2(4) .
O61 W16 O78 W21 -93.5(4) .
O55 W16 O78 W21 -178.7(4) .
O60 W16 O78 W21 93.3(4) .
N4 Cu1 N1 C1 -13.1(16) .
N3 Cu1 N1 C1 -103(6) .
N2 Cu1 N1 C1 177.2(16) .
O4 Cu1 N1 C1 -97.3(15) .
N4 Cu1 N1 C5 155.1(11) .
N3 Cu1 N1 C5 65(6) .
N2 Cu1 N1 C5 -14.6(11) .
O4 Cu1 N1 C5 70.8(10) .
N4 Cu1 N2 C6 -62(3) .
N1 Cu1 N2 C6 14.9(11) .
N3 Cu1 N2 C6 -160.2(11) .
O4 Cu1 N2 C6 -74.8(11) .
N4 Cu1 N2 C10 109(3) .
N1 Cu1 N2 C10 -174.6(15) .
N3 Cu1 N2 C10 10.4(15) .
O4 Cu1 N2 C10 95.8(14) .
N4 Cu1 N3 C11 -13.8(10) .
N1 Cu1 N3 C11 77(6) .
N2 Cu1 N3 C11 155.7(10) .
O4 Cu1 N3 C11 70.9(10) .
N1 Cu1 N4 C12 171.5(10) .
N3 Cu1 N4 C12 -13.5(10) .
N2 Cu1 N4 C12 -113(3) .
O4 Cu1 N4 C12 -100.1(10) .
N8 Cu2 N5 C13 162.4(12) .
N7 Cu2 N5 C13 -120(5) .
N6 Cu2 N5 C13 -11.3(12) .
N8 Cu2 N6 C14 -81(5) .
N7 Cu2 N6 C14 164.0(13) .
N5 Cu2 N6 C14 -9.7(13) .
N8 Cu2 N7 C15 5.2(15) .
N5 Cu2 N7 C15 -73(5) .
N6 Cu2 N7 C15 179.2(14) .
N7 Cu2 N8 C16 8.2(15) .
N5 Cu2 N8 C16 -178.3(15) .
N6 Cu2 N8 C16 -107(5) .
N11 Cu3 N9 C17 -68(4) .
N12 Cu3 N9 C17 -166.3(12) .
N10 Cu3 N9 C17 11.0(12) .
O1W Cu3 N9 C17 100.7(12) .
N11 Cu3 N10 C18 -173.8(15) .
N12 Cu3 N10 C18 100(16) .
N9 Cu3 N10 C18 17.2(14) .
O1W Cu3 N10 C18 -83.2(14) .
N12 Cu3 N11 C19 4.1(16) .
N10 Cu3 N11 C19 -173.3(16) .
N9 Cu3 N11 C19 -96(4) .
O1W Cu3 N11 C19 95.9(16) .
N11 Cu3 N12 C20 2.7(16) .
N10 Cu3 N12 C20 89(16) .
N9 Cu3 N12 C20 171.6(14) .
O1W Cu3 N12 C20 -87.7(14) .
N13 Cu4 N13 C21 -123(100) 2_756
N14 Cu4 N13 C21 -17.7(13) .
N14 Cu4 N13 C21 162.3(13) 2_756
N13 Cu4 N14 C22 173.8(14) 2_756
N13 Cu4 N14 C22 -6.2(14) .
N14 Cu4 N14 C22 57(100) 2_756
C5 N1 C1 C2 4(3) .
Cu1 N1 C1 C2 171.7(14) .
N1 C1 C2 C3 -7(3) .
C1 C2 C3 C4 4(3) .
C2 C3 C4 C5 1(3) .
C1 N1 C5 C4 1(2) .
Cu1 N1 C5 C4 -168.2(13) .
C1 N1 C5 C6 -178.5(16) .
Cu1 N1 C5 C6 12.1(17) .
C3 C4 C5 N1 -4(3) .
C3 C4 C5 C6 176.0(18) .
C10 N2 C6 C7 -4(3) .
Cu1 N2 C6 C7 167.5(16) .
C10 N2 C6 C5 176.1(15) .
Cu1 N2 C6 C5 -12.4(18) .
N1 C5 C6 N2 0(2) .
C4 C5 C6 N2 -179.3(16) .
N1 C5 C6 C7 -179.5(17) .
C4 C5 C6 C7 1(3) .
N2 C6 C7 C8 7(3) .
C5 C6 C7 C8 -173(2) .
C6 C7 C8 C9 -9(4) .
C7 C8 C9 C10 8(4) .
C6 N2 C10 C9 3(3) .
Cu1 N2 C10 C9 -166.9(14) .
C8 C9 C10 N2 -5(3) .
Cu1 N3 C11 C12 38.2(14) .
N3 C11 C12 N4 -49.4(16) .
Cu1 N4 C12 C11 38.4(15) .
Cu2 N5 C13 C14 31(2) .
N5 C13 C14 N6 -42(3) .
Cu2 N6 C14 C13 32(2) .
Cu2 N7 C15 C16 -19(3) .
N7 C15 C16 N8 27(3) .
Cu2 N8 C16 C15 -22(3) .
Cu3 N9 C17 C18 -37.6(18) .
Cu3 N10 C18 C17 -43(2) .
N9 C17 C18 N10 54(2) .
Cu3 N11 C19 C20 -12(3) .
N11 C19 C20 N12 15(4) .
Cu3 N12 C20 C19 -10(3) .
Cu4 N13 C21 C22 42(2) .
N13 C21 C22 N14 -47(3) .
Cu4 N14 C22 C21 30(2) .
N15 C23 C24 N16 173.0(15) .
N17 C25 C26 N18 73(4) .
